data_2105275
loop_
_publ_author_name
'Garc\'ia-Tu\~n\'on, Esther'
'Dacu\~na, Bruno'
'Zaragoza, Guillermo'
'Franco, Jaime'
'Guiti\'an, Francisco'

_publ_section_title
;
 Cl--OH ion-exchanging process in chlorapatite
 (Ca~5~(PO~4~)~3~Cl~<i>x~</i>(OH)~1{-~<i>x</i>}) -- a deep insight
;
_journal_coeditor_code ZB5021
_journal_issue 5
_journal_name_full 'Acta Crystallographica Section B'
_journal_page_first 467
_journal_page_last 479
_journal_paper_doi 10.1107/S0108768112019520
_journal_volume 68
_journal_year 2012
_chemical_compound_source 'synthesis as described'
_chemical_formula_moiety 'Ca5 Cl1 O12 P3'
_chemical_formula_sum 'Ca5 Cl O12 P3'
_chemical_formula_weight 520.76
_chemical_name_systematic
;
 ?
;
_space_group_IT_number 14
_symmetry_cell_setting monoclinic
_symmetry_Int_Tables_number 14
_symmetry_space_group_name_Hall '-P 2ybc'
_symmetry_space_group_name_H-M 'P 1 21/c 1'
_atom_sites_solution_primary direct
_atom_sites_solution_secondary difmap
_audit_conform_dict_location ftp://ftp.iucr.org/pub/cif_core.dic
_audit_conform_dict_name cif_core.dic
_audit_conform_dict_version 2.3
_audit_creation_date 2010-10-04T11:54:43-00:00
_audit_creation_method 'WinGX routine CIF_UPDATE'
_cell_angle_alpha 90
_cell_angle_beta 119.9940(10)
_cell_angle_gamma 90
_cell_formula_units_Z 4
_cell_length_a 9.6344(3)
_cell_length_b 6.7442(2)
_cell_length_c 19.2656(5)
_cell_measurement_reflns_used 1997
_cell_measurement_temperature 100(2)
_cell_measurement_theta_max 27.19
_cell_measurement_theta_min 2.44
_cell_measurement_wavelength 0.71073
_cell_volume 1084.16(6)
_computing_cell_refinement 'APPEX2 (BRUKER AXS, 2005)'
_computing_data_collection 'APPEX2 (BRUKER AXS, 2005)'
_computing_data_reduction 'APPEX2 (BRUKER AXS, 2005)'
_computing_molecular_graphics 'Ortep-3 for Windows (Farrugia, 1997)'
_computing_publication_material 'WinGX publication routines (Farrugia, 1999)'
_computing_structure_refinement 'SHELXL-97 (Sheldrick, 2008)'
_computing_structure_solution 'SIR2004 (Giacovazzo et al, 2004)'
_diffrn_ambient_temperature 100(2)
_diffrn_measured_fraction_theta_full 0.997
_diffrn_measured_fraction_theta_max 0.997
_diffrn_measurement_device 'four-circle diffractometer'
_diffrn_measurement_device_type 'BRUKER APPEX-II CCD'
_diffrn_measurement_method 'omega and phi scans'
_diffrn_radiation_monochromator graphite
_diffrn_radiation_probe x-ray
_diffrn_radiation_source 'fine-focus sealed tube'
_diffrn_radiation_type MoK\a
_diffrn_radiation_wavelength 0.7107
_diffrn_reflns_av_R_equivalents 0.0298
_diffrn_reflns_av_unetI/netI 0.0206
_diffrn_reflns_limit_h_max 10
_diffrn_reflns_limit_h_min -12
_diffrn_reflns_limit_k_max 8
_diffrn_reflns_limit_k_min 0
_diffrn_reflns_limit_l_max 23
_diffrn_reflns_limit_l_min 0
_diffrn_reflns_number 12807
_diffrn_reflns_theta_full 26.37
_diffrn_reflns_theta_max 26.37
_diffrn_reflns_theta_min 2.44
_exptl_absorpt_coefficient_mu 3.228
_exptl_absorpt_correction_T_max 1
_exptl_absorpt_correction_T_min 0.4822
_exptl_absorpt_correction_type multi-scan
_exptl_absorpt_process_details 'BRUKER SADABS'
_exptl_crystal_colour colourless
_exptl_crystal_density_diffrn 3.19
_exptl_crystal_density_method 'not measured'
_exptl_crystal_description prism
_exptl_crystal_F_000 1032
_exptl_crystal_size_max 0.29
_exptl_crystal_size_mid 0.12
_exptl_crystal_size_min 0.10
_refine_diff_density_max 1.01
_refine_diff_density_min -0.6
_refine_diff_density_rms 0.132
_refine_ls_extinction_coef 0.0309(12)
_refine_ls_extinction_expression Fc^*^=kFc[1+0.001xFc^2^\l^3^/sin(2\q)]^-1/4^
_refine_ls_extinction_method SHELXL
_refine_ls_goodness_of_fit_ref 1.146
_refine_ls_matrix_type full
_refine_ls_number_parameters 130
_refine_ls_number_reflns 2213
_refine_ls_number_restraints 0
_refine_ls_restrained_S_all 1.146
_refine_ls_R_factor_all 0.0489
_refine_ls_R_factor_gt 0.0384
_refine_ls_shift/su_max 0
_refine_ls_shift/su_mean 0
_refine_ls_structure_factor_coef Fsqd
_refine_ls_weighting_details 'calc w=1/[\s^2^(Fo^2^)+(0.0380P)^2^+5.3396P] where P=(Fo^2^+2Fc^2^)/3'
_refine_ls_weighting_scheme calc
_refine_ls_wR_factor_gt 0.0969
_refine_ls_wR_factor_ref 0.1026
_reflns_number_gt 1431
_reflns_number_total 2213
_reflns_threshold_expression >2\s(I)
_cod_data_source_file zb5021.cif
_cod_data_source_block F_mono
_cod_original_cell_volume 1084.16(5)
_cod_original_sg_symbol_H-M 'P 21/c'
_cod_original_formula_sum 'Ca5 Cl1 O12 P3'
_cod_database_code 2105275

loop_
_symmetry_equiv_pos_as_xyz
'x, y, z'
'-x, y+1/2, -z+1/2'
'-x, -y, -z'
'x, -y-1/2, z-1/2'

loop_
_atom_site_label
_atom_site_type_symbol
_atom_site_fract_x
_atom_site_fract_y
_atom_site_fract_z
_atom_site_U_iso_or_equiv
_atom_site_adp_type
_atom_site_occupancy
_atom_site_symmetry_multiplicity
_atom_site_calc_flag
_atom_site_refinement_flags
_atom_site_disorder_group
Ca1 Ca 0.74536(9) 1.25015(12) 0.00298(4) 0.0065(2) Uani 1 1 d . .
Ca2 Ca 0.66670(9) 0.99465(10) 0.16669(5) 0.0055(2) Uani 1 1 d . .
Ca3 Ca 0.66671(10) 0.50132(11) 0.16670(5) 0.0089(2) Uani 1 1 d . .
Ca4 Ca 0.26051(9) 0.24998(12) 0.12727(4) 0.0065(2) Uani 1 1 d . .
Ca5 Ca 0.00598(9) 0.75010(12) 0.13029(4) 0.0066(2) Uani 1 1 d . .
O1 O 0.9130(3) 1.0666(4) 0.13291(17) 0.0110(2) Uani 1 1 d . .
O2 O 0.8722(3) 1.2504(4) 0.23264(17) 0.0110(2) Uani 1 1 d . .
O3 O 0.5929(3) 1.2500(4) 0.06387(17) 0.0110(2) Uani 1 1 d . .
O4 O 0.3531(3) 1.0666(4) 0.04350(17) 0.0110(2) Uani 1 1 d . .
O5 O 0.5348(3) 1.2501(4) 0.20345(17) 0.0110(2) Uani 1 1 d . .
O6 O 0.7338(3) 1.0665(4) 0.32351(17) 0.0110(2) Uani 1 1 d . .
O7 O 0.6561(3) 0.7503(4) 0.07439(17) 0.0110(2) Uani 1 1 d . .
O8 O 0.8512(3) 0.7501(4) 0.25354(17) 0.0110(2) Uani 1 1 d . .
O9 O 0.4928(3) 0.7501(4) 0.17203(17) 0.0110(2) Uani 1 1 d . .
O10 O 0.9130(3) 0.4339(4) 0.13300(17) 0.0110(2) Uani 1 1 d . .
O11 O 0.7340(3) 0.4330(4) 0.32360(17) 0.0110(2) Uani 1 1 d . .
O12 O 0.3526(3) 0.4337(4) 0.04326(17) 0.0110(2) Uani 1 1 d . .
P1 P 0.96730(11) 1.24998(16) 0.18744(6) 0.0051(2) Uani 1 1 d . .
P2 P 0.40760(11) 1.25021(15) 0.01632(6) 0.0054(2) Uani 1 1 d . .
P3 P 0.62505(11) 1.25011(15) 0.29617(6) 0.0052(2) Uani 1 1 d . .
Cl1A Cl 0.0013(3) 0.5605(3) 0.00112(13) 0.0166(4) Uani 0.497(2) 1 d P 1
Cl1B Cl -0.0016(3) 0.9442(3) -0.00126(13) 0.0166(4) Uani 0.503(2) 1 d P 2

loop_
_atom_site_aniso_label
_atom_site_aniso_U_11
_atom_site_aniso_U_22
_atom_site_aniso_U_33
_atom_site_aniso_U_23
_atom_site_aniso_U_13
_atom_site_aniso_U_12
Ca1 0.0076(4) 0.0060(4) 0.0073(4) 0.0003(3) 0.0046(3) 0.0000(3)
Ca2 0.0068(4) 0.0052(4) 0.0051(4) -0.0025(3) 0.0035(3) -0.0020(3)
Ca3 0.0117(4) 0.0037(4) 0.0111(4) -0.0026(3) 0.0055(4) -0.0021(3)
Ca4 0.0063(4) 0.0061(4) 0.0066(4) 0.0000(3) 0.0028(3) -0.0002(3)
Ca5 0.0083(4) 0.0060(4) 0.0055(4) -0.0001(3) 0.0035(3) -0.0001(3)
O1 0.0108(4) 0.0126(5) 0.0098(4) 0.0002(3) 0.0054(4) 0.0003(3)
O2 0.0108(4) 0.0126(5) 0.0098(4) 0.0002(3) 0.0054(4) 0.0003(3)
O3 0.0108(4) 0.0126(5) 0.0098(4) 0.0002(3) 0.0054(4) 0.0003(3)
O4 0.0108(4) 0.0126(5) 0.0098(4) 0.0002(3) 0.0054(4) 0.0003(3)
O5 0.0108(4) 0.0126(5) 0.0098(4) 0.0002(3) 0.0054(4) 0.0003(3)
O6 0.0108(4) 0.0126(5) 0.0098(4) 0.0002(3) 0.0054(4) 0.0003(3)
O7 0.0108(4) 0.0126(5) 0.0098(4) 0.0002(3) 0.0054(4) 0.0003(3)
O8 0.0108(4) 0.0126(5) 0.0098(4) 0.0002(3) 0.0054(4) 0.0003(3)
O9 0.0108(4) 0.0126(5) 0.0098(4) 0.0002(3) 0.0054(4) 0.0003(3)
O10 0.0108(4) 0.0126(5) 0.0098(4) 0.0002(3) 0.0054(4) 0.0003(3)
O11 0.0108(4) 0.0126(5) 0.0098(4) 0.0002(3) 0.0054(4) 0.0003(3)
O12 0.0108(4) 0.0126(5) 0.0098(4) 0.0002(3) 0.0054(4) 0.0003(3)
P1 0.0054(5) 0.0060(5) 0.0044(5) -0.0004(4) 0.0027(4) 0.0004(4)
P2 0.0062(4) 0.0056(5) 0.0046(5) -0.0005(4) 0.0029(4) -0.0003(4)
P3 0.0055(4) 0.0058(5) 0.0044(4) 0.0001(4) 0.0026(4) 0.0004(4)
Cl1A 0.0101(6) 0.0315(11) 0.0081(6) -0.0019(9) 0.0046(5) -0.0016(9)
Cl1B 0.0101(6) 0.0315(11) 0.0081(6) -0.0019(9) 0.0046(5) -0.0016(9)

loop_
_atom_type_symbol
_atom_type_description
_atom_type_scat_dispersion_real
_atom_type_scat_dispersion_imag
_atom_type_scat_source
Ca Ca 0.2262 0.3064 'International Tables Vol C Tables 4.2.6.8 and 6.1.1.4'
Cl Cl 0.1484 0.1585 'International Tables Vol C Tables 4.2.6.8 and 6.1.1.4'
O O 0.0106 0.006 'International Tables Vol C Tables 4.2.6.8 and 6.1.1.4'
P P 0.1023 0.0942 'International Tables Vol C Tables 4.2.6.8 and 6.1.1.4'
K K 0.2009 0.2494 'International Tables Vol C Tables 4.2.6.8 and 6.1.1.4'

loop_
_geom_angle_atom_site_label_1
_geom_angle_atom_site_label_2
_geom_angle_atom_site_label_3
_geom_angle
_geom_angle_site_symmetry_1
_geom_angle_site_symmetry_3
O3 Ca1 O12 87.42(10) . 3_675
O3 Ca1 O4 87.39(10) . 3_675
O12 Ca1 O4 133.33(10) 3_675 3_675
O3 Ca1 O1 75.42(10) . .
O12 Ca1 O1 140.10(10) 3_675 .
O4 Ca1 O1 82.35(10) 3_675 .
O3 Ca1 O10 75.42(10) . 1_565
O12 Ca1 O10 82.28(10) 3_675 1_565
O4 Ca1 O10 140.16(10) 3_675 1_565
O1 Ca1 O10 58.78(9) . 1_565
O3 Ca1 Cl1A 143.88(9) . 3_675
O12 Ca1 Cl1A 76.26(9) 3_675 3_675
O4 Ca1 Cl1A 127.09(9) 3_675 3_675
O1 Ca1 Cl1A 96.75(8) . 3_675
O10 Ca1 Cl1A 70.65(8) 1_565 3_675
O3 Ca1 Cl1B 142.87(9) . 3_675
O12 Ca1 Cl1B 127.95(9) 3_675 3_675
O4 Ca1 Cl1B 76.03(8) 3_675 3_675
O1 Ca1 Cl1B 69.66(8) . 3_675
O10 Ca1 Cl1B 96.35(8) 1_565 3_675
Cl1A Ca1 Cl1B 55.05(6) 3_675 3_675
O3 Ca1 O9 104.53(9) . 3_675
O12 Ca1 O9 68.37(9) 3_675 3_675
O4 Ca1 O9 68.24(9) 3_675 3_675
O1 Ca1 O9 150.50(9) . 3_675
O10 Ca1 O9 150.56(9) 1_565 3_675
Cl1A Ca1 O9 99.07(7) 3_675 3_675
Cl1B Ca1 O9 99.80(7) 3_675 3_675
O3 Ca1 P1 70.39(7) . .
O12 Ca1 P1 110.82(8) 3_675 .
O4 Ca1 P1 110.84(8) 3_675 .
O1 Ca1 P1 29.49(7) . .
O10 Ca1 P1 29.54(7) 1_565 .
Cl1A Ca1 P1 85.46(5) 3_675 .
Cl1B Ca1 P1 84.65(5) 3_675 .
O9 Ca1 P1 174.92(6) 3_675 .
O3 Ca1 Cl1B 134.29(9) . 1_655
O12 Ca1 Cl1B 138.17(9) 3_675 1_655
O4 Ca1 Cl1B 64.59(8) 3_675 1_655
O1 Ca1 Cl1B 66.06(8) . 1_655
O10 Ca1 Cl1B 102.84(8) 1_565 1_655
Cl1A Ca1 Cl1B 66.99(7) 3_675 1_655
Cl1B Ca1 Cl1B 11.98(8) 3_675 1_655
O9 Ca1 Cl1B 97.76(7) 3_675 1_655
P1 Ca1 Cl1B 86.09(5) . 1_655
O3 Ca1 Cl1A 133.62(9) . 1_665
O12 Ca1 Cl1A 64.48(8) 3_675 1_665
O4 Ca1 Cl1A 138.84(9) 3_675 1_665
O1 Ca1 Cl1A 102.37(8) . 1_665
O10 Ca1 Cl1A 65.29(8) 1_565 1_665
Cl1A Ca1 Cl1A 12.91(9) 3_675 1_665
Cl1B Ca1 Cl1A 67.93(7) 3_675 1_665
O9 Ca1 Cl1A 98.46(7) 3_675 1_665
P1 Ca1 Cl1A 85.44(5) . 1_665
Cl1B Ca1 Cl1A 79.89(6) 1_655 1_665
O3 Ca1 P2 22.54(7) . .
O12 Ca1 P2 78.90(7) 3_675 .
O4 Ca1 P2 78.89(7) 3_675 .
O1 Ca1 P2 95.01(7) . .
O10 Ca1 P2 94.99(7) 1_565 .
Cl1A Ca1 P2 152.68(6) 3_675 .
Cl1B Ca1 P2 152.04(6) 3_675 .
O9 Ca1 P2 81.99(6) 3_675 .
P1 Ca1 P2 92.94(3) . .
Cl1B Ca1 P2 140.20(5) 1_655 .
Cl1A Ca1 P2 139.77(5) 1_665 .
O8 Ca2 O7 77.58(10) . .
O8 Ca2 O9 77.63(10) . .
O7 Ca2 O9 77.64(10) . .
O8 Ca2 O5 126.57(10) . .
O7 Ca2 O5 150.02(10) . .
O9 Ca2 O5 89.80(10) . .
O8 Ca2 O3 150.03(10) . .
O7 Ca2 O3 89.77(10) . .
O9 Ca2 O3 126.47(10) . .
O5 Ca2 O3 75.88(9) . .
O8 Ca2 O2 89.85(10) . .
O7 Ca2 O2 126.51(10) . .
O9 Ca2 O2 150.04(10) . .
O5 Ca2 O2 75.88(9) . .
O3 Ca2 O2 75.90(10) . .
O8 Ca2 O6 70.97(9) . .
O7 Ca2 O6 145.49(10) . .
O9 Ca2 O6 82.03(9) . .
O5 Ca2 O6 55.84(9) . .
O3 Ca2 O6 124.68(9) . .
O2 Ca2 O6 68.12(9) . .
O8 Ca2 O4 145.48(10) . .
O7 Ca2 O4 82.08(9) . .
O9 Ca2 O4 70.92(9) . .
O5 Ca2 O4 68.06(9) . .
O3 Ca2 O4 55.79(9) . .
O2 Ca2 O4 124.62(9) . .
O6 Ca2 O4 117.03(9) . .
O8 Ca2 O1 82.06(9) . .
O7 Ca2 O1 70.87(9) . .
O9 Ca2 O1 145.48(10) . .
O5 Ca2 O1 124.67(9) . .
O3 Ca2 O1 68.08(9) . .
O2 Ca2 O1 55.87(9) . .
O6 Ca2 O1 117.13(9) . .
O4 Ca2 O1 117.02(9) . .
O8 Ca2 P3 99.45(7) . .
O7 Ca2 P3 166.16(8) . .
O9 Ca2 P3 88.52(7) . .
O5 Ca2 P3 27.66(7) . .
O3 Ca2 P3 98.76(7) . .
O2 Ca2 P3 66.57(7) . .
O6 Ca2 P3 28.49(6) . .
O4 Ca2 P3 93.69(6) . .
O1 Ca2 P3 122.43(7) . .
O8 Ca2 P1 88.51(7) . .
O7 Ca2 P1 99.36(7) . .
O9 Ca2 P1 166.14(8) . .
O5 Ca2 P1 98.79(7) . .
O3 Ca2 P1 66.61(7) . .
O2 Ca2 P1 27.68(7) . .
O6 Ca2 P1 93.75(6) . .
O4 Ca2 P1 122.40(7) . .
O1 Ca2 P1 28.50(6) . .
P3 Ca2 P1 94.04(3) . .
O8 Ca2 P2 166.10(8) . .
O7 Ca2 P2 88.52(7) . .
O9 Ca2 P2 99.39(7) . .
O5 Ca2 P2 66.56(7) . .
O3 Ca2 P2 27.62(7) . .
O2 Ca2 P2 98.74(7) . .
O6 Ca2 P2 122.39(6) . .
O4 Ca2 P2 28.48(6) . .
O1 Ca2 P2 93.67(6) . .
P3 Ca2 P2 94.01(3) . .
P1 Ca2 P2 94.02(3) . .
O8 Ca3 O9 76.86(10) . .
O8 Ca3 O7 76.80(10) . .
O9 Ca3 O7 76.85(10) . .
O8 Ca3 O2 89.80(10) . 1_545
O9 Ca3 O2 150.05(10) . 1_545
O7 Ca3 O2 126.51(10) . 1_545
O8 Ca3 O5 126.59(10) . 1_545
O9 Ca3 O5 89.82(10) . 1_545
O7 Ca3 O5 150.05(10) . 1_545
O2 Ca3 O5 76.67(10) 1_545 1_545
O8 Ca3 O3 150.06(10) . 1_545
O9 Ca3 O3 126.49(10) . 1_545
O7 Ca3 O3 89.83(10) . 1_545
O2 Ca3 O3 76.69(10) 1_545 1_545
O5 Ca3 O3 76.60(10) 1_545 1_545
O8 Ca3 O10 81.79(9) . .
O9 Ca3 O10 144.40(10) . .
O7 Ca3 O10 70.70(9) . .
O2 Ca3 O10 56.10(9) 1_545 .
O5 Ca3 O10 125.74(9) 1_545 .
O3 Ca3 O10 68.46(9) 1_545 .
O8 Ca3 O11 70.85(9) . .
O9 Ca3 O11 81.88(9) . .
O7 Ca3 O11 144.50(10) . .
O2 Ca3 O11 68.36(9) 1_545 .
O5 Ca3 O11 56.04(9) 1_545 .
O3 Ca3 O11 125.63(9) 1_545 .
O10 Ca3 O11 117.39(9) . .
O8 Ca3 O12 144.40(10) . .
O9 Ca3 O12 70.72(9) . .
O7 Ca3 O12 81.80(9) . .
O2 Ca3 O12 125.77(9) 1_545 .
O5 Ca3 O12 68.43(9) 1_545 .
O3 Ca3 O12 56.05(9) 1_545 .
O10 Ca3 O12 117.36(9) . .
O11 Ca3 O12 117.39(9) . .
O8 Ca3 P3 99.43(7) . 1_545
O9 Ca3 P3 88.54(7) . 1_545
O7 Ca3 P3 165.38(8) . 1_545
O2 Ca3 P3 67.06(7) 1_545 1_545
O5 Ca3 P3 27.79(7) 1_545 1_545
O3 Ca3 P3 99.60(7) 1_545 1_545
O10 Ca3 P3 123.15(7) . 1_545
O11 Ca3 P3 28.59(6) . 1_545
O12 Ca3 P3 94.15(6) . 1_545
O8 Ca3 P2 165.32(8) . 1_545
O9 Ca3 P2 99.36(7) . 1_545
O7 Ca3 P2 88.54(7) . 1_545
O2 Ca3 P2 99.66(7) 1_545 1_545
O5 Ca3 P2 67.03(7) 1_545 1_545
O3 Ca3 P2 27.76(7) 1_545 1_545
O10 Ca3 P2 94.14(6) . 1_545
O11 Ca3 P2 123.06(7) . 1_545
O12 Ca3 P2 28.64(6) . 1_545
P3 Ca3 P2 94.61(3) 1_545 1_545
O8 Ca3 P1 88.56(7) . 1_545
O9 Ca3 P1 165.40(8) . 1_545
O7 Ca3 P1 99.38(7) . 1_545
O2 Ca3 P1 27.77(7) 1_545 1_545
O5 Ca3 P1 99.61(7) 1_545 1_545
O3 Ca3 P1 67.05(7) 1_545 1_545
O10 Ca3 P1 28.68(6) . 1_545
O11 Ca3 P1 94.10(6) . 1_545
O12 Ca3 P1 123.10(7) . 1_545
P3 Ca3 P1 94.61(3) 1_545 1_545
P2 Ca3 P1 94.60(3) 1_545 1_545
O5 Ca4 O6 87.36(10) 1_545 2_645
O5 Ca4 O11 87.44(10) 1_545 2_645
O6 Ca4 O11 133.33(10) 2_645 2_645
O5 Ca4 O4 75.34(10) 1_545 1_545
O6 Ca4 O4 140.07(10) 2_645 1_545
O11 Ca4 O4 82.33(10) 2_645 1_545
O5 Ca4 O12 75.43(10) 1_545 .
O6 Ca4 O12 82.33(10) 2_645 .
O11 Ca4 O12 140.11(10) 2_645 .
O4 Ca4 O12 58.73(9) 1_545 .
O5 Ca4 Cl1B 143.16(9) 1_545 3_565
O6 Ca4 Cl1B 127.93(9) 2_645 3_565
O11 Ca4 Cl1B 75.60(9) 2_645 3_565
O4 Ca4 Cl1B 70.20(8) 1_545 3_565
O12 Ca4 Cl1B 96.92(8) . 3_565
O5 Ca4 Cl1A 143.54(9) 1_545 3_565
O6 Ca4 Cl1A 76.65(8) 2_645 3_565
O11 Ca4 Cl1A 127.18(9) 2_645 3_565
O4 Ca4 Cl1A 96.24(8) 1_545 3_565
O12 Ca4 Cl1A 70.16(8) . 3_565
Cl1B Ca4 Cl1A 55.10(6) 3_565 3_565
O5 Ca4 O8 104.54(9) 1_545 2_645
O6 Ca4 O8 68.28(9) 2_645 2_645
O11 Ca4 O8 68.35(9) 2_645 2_645
O4 Ca4 O8 150.59(9) 1_545 2_645
O12 Ca4 O8 150.52(9) . 2_645
Cl1B Ca4 O8 99.23(8) 3_565 2_645
Cl1A Ca4 O8 99.62(8) 3_565 2_645
O5 Ca4 P2 70.34(7) 1_545 1_545
O6 Ca4 P2 110.79(8) 2_645 1_545
O11 Ca4 P2 110.83(8) 2_645 1_545
O4 Ca4 P2 29.49(7) 1_545 1_545
O12 Ca4 P2 29.49(7) . 1_545
Cl1B Ca4 P2 85.31(6) 3_565 1_545
Cl1A Ca4 P2 84.91(5) 3_565 1_545
O8 Ca4 P2 174.88(6) 2_645 1_545
O5 Ca4 Cl1A 133.67(9) 1_545 .
O6 Ca4 Cl1A 64.15(8) 2_645 .
O11 Ca4 Cl1A 138.79(8) 2_645 .
O4 Ca4 Cl1A 102.93(8) 1_545 .
O12 Ca4 Cl1A 65.63(8) . .
Cl1B Ca4 Cl1A 68.37(6) 3_565 .
Cl1A Ca4 Cl1A 13.27(8) 3_565 .
O8 Ca4 Cl1A 97.93(7) 2_645 .
P2 Ca4 Cl1A 85.93(5) 1_545 .
O5 Ca4 Cl1B 134.22(9) 1_545 1_545
O6 Ca4 Cl1B 138.25(9) 2_645 1_545
O11 Ca4 Cl1B 64.99(8) 2_645 1_545
O4 Ca4 Cl1B 65.74(8) 1_545 1_545
O12 Ca4 Cl1B 102.22(8) . 1_545
Cl1B Ca4 Cl1B 11.49(9) 3_565 1_545
Cl1A Ca4 Cl1B 66.59(6) 3_565 1_545
O8 Ca4 Cl1B 98.34(7) 2_645 1_545
P2 Ca4 Cl1B 85.62(5) 1_545 1_545
Cl1A Ca4 Cl1B 79.86(6) . 1_545
O5 Ca4 P3 22.55(7) 1_545 1_545
O6 Ca4 P3 78.84(7) 2_645 1_545
O11 Ca4 P3 78.92(7) 2_645 1_545
O4 Ca4 P3 94.95(7) 1_545 1_545
O12 Ca4 P3 95.03(7) . 1_545
Cl1B Ca4 P3 151.90(6) 3_565 1_545
Cl1A Ca4 P3 152.76(6) 3_565 1_545
O8 Ca4 P3 81.98(6) 2_645 1_545
P2 Ca4 P3 92.89(3) 1_545 1_545
Cl1A Ca4 P3 139.57(5) . 1_545
Cl1B Ca4 P3 140.43(5) 1_545 1_545
O2 Ca5 O10 87.49(10) 2_645 1_455
O2 Ca5 O1 87.43(10) 2_645 1_455
O10 Ca5 O1 133.23(10) 1_455 1_455
O2 Ca5 O11 75.37(10) 2_645 2_655
O10 Ca5 O11 140.09(10) 1_455 2_655
O1 Ca5 O11 82.48(10) 1_455 2_655
O2 Ca5 O6 75.41(10) 2_645 2_645
O10 Ca5 O6 82.42(10) 1_455 2_645
O1 Ca5 O6 140.15(10) 1_455 2_645
O11 Ca5 O6 58.64(9) 2_655 2_645
O2 Ca5 Cl1A 143.35(9) 2_645 .
O10 Ca5 Cl1A 76.34(9) 1_455 .
O1 Ca5 Cl1A 127.45(9) 1_455 .
O11 Ca5 Cl1A 96.26(8) 2_655 .
O6 Ca5 Cl1A 70.05(8) 2_645 .
O2 Ca5 Cl1B 143.43(9) 2_645 .
O10 Ca5 Cl1B 127.51(9) 1_455 .
O1 Ca5 Cl1B 75.89(9) 1_455 .
O11 Ca5 Cl1B 70.39(8) 2_655 .
O6 Ca5 Cl1B 96.86(8) 2_645 .
Cl1A Ca5 Cl1B 55.06(6) . .
O2 Ca5 O7 104.57(9) 2_645 1_455
O10 Ca5 O7 68.26(9) 1_455 1_455
O1 Ca5 O7 68.24(9) 1_455 1_455
O11 Ca5 O7 150.62(9) 2_655 1_455
O6 Ca5 O7 150.59(9) 2_645 1_455
Cl1A Ca5 O7 99.64(7) . 1_455
Cl1B Ca5 O7 99.12(7) . 1_455
O2 Ca5 P3 70.34(7) 2_645 2_645
O10 Ca5 P3 110.89(8) 1_455 2_645
O1 Ca5 P3 110.88(8) 1_455 2_645
O11 Ca5 P3 29.41(7) 2_655 2_645
O6 Ca5 P3 29.48(7) 2_645 2_645
Cl1A Ca5 P3 84.88(5) . 2_645
Cl1B Ca5 P3 85.37(5) . 2_645
O7 Ca5 P3 174.91(6) 1_455 2_645
O2 Ca5 Cl1B 133.78(9) 2_645 3_575
O10 Ca5 Cl1B 138.58(8) 1_455 3_575
O1 Ca5 Cl1B 64.64(8) 1_455 3_575
O11 Ca5 Cl1B 65.50(8) 2_655 3_575
O6 Ca5 Cl1B 102.35(8) 2_645 3_575
Cl1A Ca5 Cl1B 67.30(7) . 3_575
Cl1B Ca5 Cl1B 12.26(8) . 3_575
O7 Ca5 Cl1B 98.34(7) 1_455 3_575
P3 Ca5 Cl1B 85.53(5) 2_645 3_575
O2 Ca5 Cl1A 134.05(9) 2_645 3_565
O10 Ca5 Cl1A 64.45(8) 1_455 3_565
O1 Ca5 Cl1A 138.41(8) 1_455 3_565
O11 Ca5 Cl1A 102.69(8) 2_655 3_565
O6 Ca5 Cl1A 65.84(8) 2_645 3_565
Cl1A Ca5 Cl1A 12.60(9) . 3_565
Cl1B Ca5 Cl1A 67.64(7) . 3_565
O7 Ca5 Cl1A 97.94(7) 1_455 3_565
P3 Ca5 Cl1A 85.95(5) 2_645 3_565
Cl1B Ca5 Cl1A 79.90(6) 3_575 3_565
O2 Ca5 P1 22.56(7) 2_645 2_645
O10 Ca5 P1 78.88(7) 1_455 2_645
O1 Ca5 P1 78.95(7) 1_455 2_645
O11 Ca5 P1 95.03(7) 2_655 2_645
O6 Ca5 P1 94.99(7) 2_645 2_645
Cl1A Ca5 P1 152.45(6) . 2_645
Cl1B Ca5 P1 152.27(6) . 2_645
O7 Ca5 P1 82.00(6) 1_455 2_645
P3 Ca5 P1 92.90(3) 2_645 2_645
Cl1B Ca5 P1 140.02(5) 3_575 2_645
Cl1A Ca5 P1 139.94(5) 3_565 2_645
P1 O1 Ca5 138.68(17) . 1_655
P1 O1 Ca1 96.53(14) . .
Ca5 O1 Ca1 119.44(12) 1_655 .
P1 O1 Ca2 91.09(13) . .
Ca5 O1 Ca2 103.10(10) 1_655 .
Ca1 O1 Ca2 96.85(9) . .
P1 O2 Ca5 122.82(16) . 2_655
P1 O2 Ca3 105.33(15) . 1_565
Ca5 O2 Ca3 114.71(12) 2_655 1_565
P1 O2 Ca2 105.03(15) . .
Ca5 O2 Ca2 114.38(12) 2_655 .
Ca3 O2 Ca2 89.04(10) 1_565 .
P2 O3 Ca1 122.83(16) . .
P2 O3 Ca3 105.26(14) . 1_565
Ca1 O3 Ca3 114.59(12) . 1_565
P2 O3 Ca2 105.20(14) . .
Ca1 O3 Ca2 114.41(12) . .
Ca3 O3 Ca2 89.01(10) 1_565 .
P2 O4 Ca1 138.76(17) . 3_675
P2 O4 Ca4 96.52(14) . 1_565
Ca1 O4 Ca4 119.32(12) 3_675 1_565
P2 O4 Ca2 91.18(13) . .
Ca1 O4 Ca2 103.10(10) 3_675 .
Ca4 O4 Ca2 96.87(9) 1_565 .
P3 O5 Ca4 122.81(16) . 1_565
P3 O5 Ca3 105.23(15) . 1_565
Ca4 O5 Ca3 114.69(12) 1_565 1_565
P3 O5 Ca2 105.11(14) . .
Ca4 O5 Ca2 114.44(12) 1_565 .
Ca3 O5 Ca2 89.05(10) 1_565 .
P3 O6 Ca4 138.90(17) . 2_655
P3 O6 Ca5 96.45(14) . 2_655
Ca4 O6 Ca5 119.30(12) 2_655 2_655
P3 O6 Ca2 91.12(13) . .
Ca4 O6 Ca2 103.12(10) 2_655 .
Ca5 O6 Ca2 96.78(9) 2_655 .
P2 O7 Ca2 133.83(17) 3_675 .
P2 O7 Ca3 133.12(17) 3_675 .
Ca2 O7 Ca3 87.77(10) . .
P2 O7 Ca5 98.48(13) 3_675 1_655
Ca2 O7 Ca5 96.40(9) . 1_655
Ca3 O7 Ca5 96.31(9) . 1_655
P1 O8 Ca2 133.77(17) 2_745 .
P1 O8 Ca3 133.23(17) 2_745 .
Ca2 O8 Ca3 87.83(10) . .
P1 O8 Ca4 98.36(13) 2_745 2_655
Ca2 O8 Ca4 96.37(9) . 2_655
Ca3 O8 Ca4 96.28(9) . 2_655
P3 O9 Ca2 133.73(17) 2_645 .
P3 O9 Ca3 133.26(17) 2_645 .
Ca2 O9 Ca3 87.77(10) . .
P3 O9 Ca1 98.43(13) 2_645 3_675
Ca2 O9 Ca1 96.40(9) . 3_675
Ca3 O9 Ca1 96.30(9) . 3_675
P1 O10 Ca5 138.78(17) 1_545 1_655
P1 O10 Ca1 96.41(14) 1_545 1_545
Ca5 O10 Ca1 119.40(12) 1_655 1_545
P1 O10 Ca3 90.66(13) 1_545 .
Ca5 O10 Ca3 103.74(10) 1_655 .
Ca1 O10 Ca3 96.55(9) 1_545 .
P3 O11 Ca4 138.78(17) 1_545 2_655
P3 O11 Ca5 96.66(14) 1_545 2_645
Ca4 O11 Ca5 119.29(12) 2_655 2_645
P3 O11 Ca3 90.64(13) 1_545 .
Ca4 O11 Ca3 103.55(10) 2_655 .
Ca5 O11 Ca3 96.54(9) 2_645 .
P2 O12 Ca1 138.90(17) 1_545 3_675
P2 O12 Ca4 96.44(14) 1_545 .
Ca1 O12 Ca4 119.40(12) 3_675 .
P2 O12 Ca3 90.53(12) 1_545 .
Ca1 O12 Ca3 103.66(10) 3_675 .
Ca4 O12 Ca3 96.46(9) . .
O1 P1 O8 112.29(16) . 2_755
O1 P1 O10 107.44(15) . 1_565
O8 P1 O10 112.17(16) 2_755 1_565
O1 P1 O2 106.94(16) . .
O8 P1 O2 111.00(16) 2_755 .
O10 P1 O2 106.69(16) 1_565 .
O1 P1 Ca1 53.98(11) . .
O8 P1 Ca1 136.55(12) 2_755 .
O10 P1 Ca1 54.05(11) 1_565 .
O2 P1 Ca1 112.46(11) . .
O1 P1 Ca3 111.30(11) . 1_565
O8 P1 Ca3 135.65(12) 2_755 1_565
O10 P1 Ca3 60.66(11) 1_565 1_565
O2 P1 Ca3 46.90(11) . 1_565
Ca1 P1 Ca3 78.13(3) . 1_565
O1 P1 Ca2 60.41(11) . .
O8 P1 Ca2 135.45(12) 2_755 .
O10 P1 Ca2 111.65(11) 1_565 .
O2 P1 Ca2 47.29(11) . .
Ca1 P1 Ca2 78.20(3) . .
Ca3 P1 Ca2 64.30(3) 1_565 .
O1 P1 Ca5 122.16(12) . 2_655
O8 P1 Ca5 76.38(11) 2_755 2_655
O10 P1 Ca5 122.02(12) 1_565 2_655
Ca1 P1 Ca5 147.08(4) . 2_655
Ca3 P1 Ca5 74.03(3) 1_565 2_655
Ca2 P1 Ca5 74.12(3) . 2_655
O1 P1 Ca4 80.28(11) . 1_665
O8 P1 Ca4 56.27(11) 2_755 1_665
O10 P1 Ca4 80.33(11) 1_565 1_665
O2 P1 Ca4 167.27(12) . 1_665
Ca1 P1 Ca4 80.27(3) . 1_665
Ca3 P1 Ca4 140.96(4) 1_565 1_665
Ca2 P1 Ca4 140.65(4) . 1_665
Ca5 P1 Ca4 132.65(3) 2_655 1_665
O12 P2 O7 112.16(16) 1_565 3_675
O12 P2 O4 107.46(15) 1_565 .
O7 P2 O4 112.10(16) 3_675 .
O12 P2 O3 106.96(16) 1_565 .
O7 P2 O3 111.12(16) 3_675 .
O4 P2 O3 106.74(16) . .
O12 P2 Ca4 54.07(11) 1_565 1_565
O7 P2 Ca4 136.42(12) 3_675 1_565
O4 P2 Ca4 53.99(11) . 1_565
O3 P2 Ca4 112.46(11) . 1_565
O12 P2 Ca3 60.83(11) 1_565 1_565
O7 P2 Ca3 135.86(12) 3_675 1_565
O4 P2 Ca3 111.26(11) . 1_565
O3 P2 Ca3 46.98(11) . 1_565
Ca4 P2 Ca3 78.16(3) 1_565 1_565
O12 P2 Ca2 111.77(11) 1_565 .
O7 P2 Ca2 135.39(12) 3_675 .
O4 P2 Ca2 60.34(11) . .
O3 P2 Ca2 47.18(11) . .
Ca4 P2 Ca2 78.19(3) 1_565 .
Ca3 P2 Ca2 64.28(3) 1_565 .
O12 P2 Ca1 122.16(12) 1_565 .
O7 P2 Ca1 76.49(11) 3_675 .
O4 P2 Ca1 122.06(12) . .
Ca4 P2 Ca1 147.09(4) 1_565 .
Ca3 P2 Ca1 74.04(3) 1_565 .
Ca2 P2 Ca1 74.11(3) . .
O12 P2 Ca5 80.19(11) 1_565 3_575
O7 P2 Ca5 56.19(11) 3_675 3_575
O4 P2 Ca5 80.30(11) . 3_575
O3 P2 Ca5 167.31(12) . 3_575
Ca4 P2 Ca5 80.24(3) 1_565 3_575
Ca3 P2 Ca5 141.00(4) 1_565 3_575
Ca2 P2 Ca5 140.59(4) . 3_575
Ca1 P2 Ca5 132.68(3) . 3_575
O11 P3 O6 107.40(16) 1_565 .
O11 P3 O9 112.18(16) 1_565 2_655
O6 P3 O9 112.14(16) . 2_655
O11 P3 O5 106.92(16) 1_565 .
O6 P3 O5 106.82(16) . .
O9 P3 O5 111.07(16) 2_655 .
O11 P3 Ca5 53.93(11) 1_565 2_655
O6 P3 Ca5 54.08(11) . 2_655
O9 P3 Ca5 136.47(12) 2_655 2_655
O5 P3 Ca5 112.46(11) . 2_655
O11 P3 Ca3 60.78(11) 1_565 1_565
O6 P3 Ca3 111.37(11) . 1_565
O9 P3 Ca3 135.73(12) 2_655 1_565
O5 P3 Ca3 46.98(11) . 1_565
Ca5 P3 Ca3 78.13(3) 2_655 1_565
O11 P3 Ca2 111.66(11) 1_565 .
O6 P3 Ca2 60.39(11) . .
O9 P3 Ca2 135.46(12) 2_655 .
O5 P3 Ca2 47.23(11) . .
Ca5 P3 Ca2 78.19(3) 2_655 .
Ca3 P3 Ca2 64.32(3) 1_565 .
O11 P3 Ca4 122.23(12) 1_565 1_565
O6 P3 Ca4 122.06(12) . 1_565
O9 P3 Ca4 76.43(11) 2_655 1_565
Ca5 P3 Ca4 147.10(4) 2_655 1_565
Ca3 P3 Ca4 74.08(3) 1_565 1_565
Ca2 P3 Ca4 74.14(3) . 1_565
O11 P3 Ca1 80.23(11) 1_565 4_586
O6 P3 Ca1 80.25(11) . 4_586
O9 P3 Ca1 56.22(11) 2_655 4_586
O5 P3 Ca1 167.29(12) . 4_586
Ca5 P3 Ca1 80.25(3) 2_655 4_586
Ca3 P3 Ca1 140.97(4) 1_565 4_586
Ca2 P3 Ca1 140.59(4) . 4_586
Ca4 P3 Ca1 132.65(3) 1_565 4_586
Cl1A Cl1A Ca5 119.6(3) 3_565 .
Cl1A Cl1A Ca1 117.4(3) 3_565 3_675
Ca5 Cl1A Ca1 101.07(7) . 3_675
Cl1A Cl1A Ca4 114.7(3) 3_565 3_565
Ca5 Cl1A Ca4 100.66(8) . 3_565
Ca1 Cl1A Ca4 100.38(7) 3_675 3_565
Cl1A Cl1A Ca4 52.0(3) 3_565 .
Ca5 Cl1A Ca4 87.95(6) . .
Ca1 Cl1A Ca4 87.70(6) 3_675 .
Ca4 Cl1A Ca4 166.73(8) 3_565 .
Cl1A Cl1A Ca1 49.7(3) 3_565 1_445
Ca5 Cl1A Ca1 87.66(6) . 1_445
Ca1 Cl1A Ca1 167.09(9) 3_675 1_445
Ca4 Cl1A Ca1 87.16(6) 3_565 1_445
Ca4 Cl1A Ca1 83.09(6) . 1_445
Cl1A Cl1A Ca5 47.8(3) 3_565 3_565
Ca5 Cl1A Ca5 167.40(9) . 3_565
Ca1 Cl1A Ca5 87.22(6) 3_675 3_565
Ca4 Cl1A Ca5 86.97(6) 3_565 3_565
Ca4 Cl1A Ca5 82.89(6) . 3_565
Ca1 Cl1A Ca5 82.69(5) 1_445 3_565
Cl1B Cl1B Ca4 121.0(4) 3_575 3_565
Cl1B Cl1B Ca1 117.3(4) 3_575 3_675
Ca4 Cl1B Ca1 100.33(7) 3_565 3_675
Cl1B Cl1B Ca5 115.1(4) 3_575 .
Ca4 Cl1B Ca5 100.04(7) 3_565 .
Ca1 Cl1B Ca5 99.54(7) 3_675 .
Cl1B Cl1B Ca5 52.7(3) 3_575 3_575
Ca4 Cl1B Ca5 88.15(6) 3_565 3_575
Ca1 Cl1B Ca5 87.82(7) 3_675 3_575
Ca5 Cl1B Ca5 167.74(8) . 3_575
Cl1B Cl1B Ca1 50.7(3) 3_575 1_455
Ca4 Cl1B Ca1 87.94(6) 3_565 1_455
Ca1 Cl1B Ca1 168.02(8) 3_675 1_455
Ca5 Cl1B Ca1 87.40(7) . 1_455
Ca5 Cl1B Ca1 83.77(6) 3_575 1_455
Cl1B Cl1B Ca4 47.5(3) 3_575 1_565
Ca4 Cl1B Ca4 168.51(9) 3_565 1_565
Ca1 Cl1B Ca4 87.26(6) 3_675 1_565
Ca5 Cl1B Ca4 87.05(6) . 1_565
Ca5 Cl1B Ca4 83.50(6) 3_575 1_565
Ca1 Cl1B Ca4 83.33(6) 1_455 1_565

loop_
_geom_bond_atom_site_label_1
_geom_bond_atom_site_label_2
_geom_bond_distance
_geom_bond_site_symmetry_2
Ca1 O3 2.292(3) .
Ca1 O12 2.321(3) 3_675
Ca1 O4 2.327(3) 3_675
Ca1 O1 2.523(3) .
Ca1 O10 2.525(3) 1_565
Ca1 Cl1A 2.791(2) 3_675
Ca1 Cl1B 2.810(2) 3_675
Ca1 O9 2.983(3) 3_675
Ca1 P1 3.0991(12) .
Ca1 Cl1B 3.226(2) 1_655
Ca1 Cl1A 3.248(2) 1_665
Ca1 P2 3.3899(12) .
Ca2 O8 2.388(3) .
Ca2 O7 2.389(3) .
Ca2 O9 2.390(3) .
Ca2 O5 2.446(3) .
Ca2 O3 2.447(3) .
Ca2 O2 2.448(3) .
Ca2 O6 2.798(3) .
Ca2 O4 2.798(3) .
Ca2 O1 2.799(3) .
Ca2 P3 3.2175(12) .
Ca2 P1 3.2179(12) .
Ca2 P2 3.2194(12) .
Ca3 O8 2.409(3) .
Ca3 O9 2.410(3) .
Ca3 O7 2.410(3) .
Ca3 O2 2.425(3) 1_545
Ca3 O5 2.427(3) 1_545
Ca3 O3 2.428(3) 1_545
Ca3 O10 2.793(3) .
Ca3 O11 2.795(3) .
Ca3 O12 2.797(3) .
Ca3 P3 3.2023(12) 1_545
Ca3 P2 3.2035(12) 1_545
Ca3 P1 3.2035(12) 1_545
Ca4 O5 2.293(3) 1_545
Ca4 O6 2.325(3) 2_645
Ca4 O11 2.327(3) 2_645
Ca4 O4 2.524(3) 1_545
Ca4 O12 2.526(3) .
Ca4 Cl1B 2.789(2) 3_565
Ca4 Cl1A 2.806(2) 3_565
Ca4 O8 2.984(3) 2_645
Ca4 P2 3.0995(12) 1_545
Ca4 Cl1A 3.234(2) .
Ca4 Cl1B 3.242(2) 1_545
Ca4 P3 3.3907(12) 1_545
Ca5 O2 2.292(3) 2_645
Ca5 O10 2.324(3) 1_455
Ca5 O1 2.325(3) 1_455
Ca5 O11 2.523(3) 2_655
Ca5 O6 2.526(3) 2_645
Ca5 Cl1A 2.778(2) .
Ca5 Cl1B 2.821(2) .
Ca5 O7 2.982(3) 1_455
Ca5 P3 3.0997(12) 2_645
Ca5 Cl1B 3.214(2) 3_575
Ca5 Cl1A 3.260(2) 3_565
Ca5 P1 3.3900(12) 2_645
O1 P1 1.536(3) .
O1 Ca5 2.325(3) 1_655
O2 P1 1.548(3) .
O2 Ca5 2.292(3) 2_655
O2 Ca3 2.425(3) 1_565
O3 P2 1.547(3) .
O3 Ca3 2.428(3) 1_565
O4 P2 1.536(3) .
O4 Ca1 2.327(3) 3_675
O4 Ca4 2.524(3) 1_565
O5 P3 1.547(3) .
O5 Ca4 2.293(3) 1_565
O5 Ca3 2.427(3) 1_565
O6 P3 1.535(3) .
O6 Ca4 2.325(3) 2_655
O6 Ca5 2.526(3) 2_655
O7 P2 1.536(3) 3_675
O7 Ca5 2.982(3) 1_655
O8 P1 1.537(3) 2_745
O8 Ca4 2.984(3) 2_655
O9 P3 1.536(3) 2_645
O9 Ca1 2.983(3) 3_675
O10 P1 1.537(3) 1_545
O10 Ca5 2.324(3) 1_655
O10 Ca1 2.525(3) 1_545
O11 P3 1.532(3) 1_545
O11 Ca4 2.327(3) 2_655
O11 Ca5 2.523(3) 2_645
O12 P2 1.535(3) 1_545
O12 Ca1 2.321(3) 3_675
P1 O8 1.537(3) 2_755
P1 O10 1.537(3) 1_565
P1 Ca3 3.2035(12) 1_565
P1 Ca5 3.3900(12) 2_655
P2 O12 1.535(3) 1_565
P2 O7 1.536(3) 3_675
P2 Ca4 3.0995(12) 1_565
P2 Ca3 3.2035(12) 1_565
P3 O11 1.532(3) 1_565
P3 O9 1.536(3) 2_655
P3 Ca5 3.0997(12) 2_655
P3 Ca3 3.2023(12) 1_565
P3 Ca4 3.3907(12) 1_565
Cl1A Cl1A 0.817(5) 3_565
Cl1A Ca1 2.791(2) 3_675
Cl1A Ca4 2.806(2) 3_565
Cl1A Ca1 3.248(2) 1_445
Cl1A Ca5 3.260(2) 3_565
Cl1B Cl1B 0.753(4) 3_575
Cl1B Ca4 2.789(2) 3_565
Cl1B Ca1 2.810(2) 3_675
Cl1B Ca5 3.214(2) 3_575
Cl1B Ca1 3.226(2) 1_455
Cl1B Ca4 3.242(2) 1_565

loop_
_geom_torsion_atom_site_label_1
_geom_torsion_atom_site_label_2
_geom_torsion_atom_site_label_3
_geom_torsion_atom_site_label_4
_geom_torsion
_geom_torsion_site_symmetry_1
_geom_torsion_site_symmetry_4
O3 Ca1 O1 P1 -75.86(14) . .
O12 Ca1 O1 P1 -8.4(2) 3_675 .
O4 Ca1 O1 P1 -165.15(14) 3_675 .
O10 Ca1 O1 P1 5.71(11) 1_565 .
Cl1A Ca1 O1 P1 68.20(13) 3_675 .
Cl1B Ca1 O1 P1 116.97(14) 3_675 .
O9 Ca1 O1 P1 -169.68(13) 3_675 .
Cl1B Ca1 O1 P1 129.31(14) 1_655 .
Cl1A Ca1 O1 P1 56.41(13) 1_665 .
P2 Ca1 O1 P1 -87.10(12) . .
O3 Ca1 O1 Ca5 125.29(15) . 1_655
O12 Ca1 O1 Ca5 -167.27(12) 3_675 1_655
O4 Ca1 O1 Ca5 36.00(13) 3_675 1_655
O10 Ca1 O1 Ca5 -153.13(18) 1_565 1_655
Cl1A Ca1 O1 Ca5 -90.64(13) 3_675 1_655
Cl1B Ca1 O1 Ca5 -41.87(11) 3_675 1_655
O9 Ca1 O1 Ca5 31.5(3) 3_675 1_655
P1 Ca1 O1 Ca5 -158.8(2) . 1_655
Cl1B Ca1 O1 Ca5 -29.53(11) 1_655 1_655
Cl1A Ca1 O1 Ca5 -102.43(12) 1_665 1_655
P2 Ca1 O1 Ca5 114.06(12) . 1_655
O3 Ca1 O1 Ca2 16.03(9) . .
O12 Ca1 O1 Ca2 83.47(16) 3_675 .
O4 Ca1 O1 Ca2 -73.25(10) 3_675 .
O10 Ca1 O1 Ca2 97.61(11) 1_565 .
Cl1A Ca1 O1 Ca2 160.10(8) 3_675 .
Cl1B Ca1 O1 Ca2 -151.13(10) 3_675 .
O9 Ca1 O1 Ca2 -77.78(19) 3_675 .
P1 Ca1 O1 Ca2 91.90(14) . .
Cl1B Ca1 O1 Ca2 -138.79(10) 1_655 .
Cl1A Ca1 O1 Ca2 148.31(7) 1_665 .
P2 Ca1 O1 Ca2 4.80(8) . .
O8 Ca2 O1 P1 -101.64(13) . .
O7 Ca2 O1 P1 178.82(15) . .
O9 Ca2 O1 P1 -155.88(14) . .
O5 Ca2 O1 P1 27.79(17) . .
O3 Ca2 O1 P1 81.05(13) . .
O2 Ca2 O1 P1 -6.40(11) . .
O6 Ca2 O1 P1 -37.83(15) . .
O4 Ca2 O1 P1 108.74(13) . .
P3 Ca2 O1 P1 -5.44(15) . .
P2 Ca2 O1 P1 91.66(11) . .
O8 Ca2 O1 Ca5 39.23(11) . 1_655
O7 Ca2 O1 Ca5 -40.32(10) . 1_655
O9 Ca2 O1 Ca5 -15.0(2) . 1_655
O5 Ca2 O1 Ca5 168.66(10) . 1_655
O3 Ca2 O1 Ca5 -138.08(13) . 1_655
O2 Ca2 O1 Ca5 134.46(14) . 1_655
O6 Ca2 O1 Ca5 103.04(11) . 1_655
O4 Ca2 O1 Ca5 -110.40(11) . 1_655
P3 Ca2 O1 Ca5 135.42(7) . 1_655
P1 Ca2 O1 Ca5 140.87(18) . 1_655
P2 Ca2 O1 Ca5 -127.47(9) . 1_655
O8 Ca2 O1 Ca1 161.65(11) . .
O7 Ca2 O1 Ca1 82.10(11) . .
O9 Ca2 O1 Ca1 107.40(16) . .
O5 Ca2 O1 Ca1 -68.92(13) . .
O3 Ca2 O1 Ca1 -15.66(9) . .
O2 Ca2 O1 Ca1 -103.12(12) . .
O6 Ca2 O1 Ca1 -134.54(9) . .
O4 Ca2 O1 Ca1 12.02(12) . .
P3 Ca2 O1 Ca1 -102.16(8) . .
P1 Ca2 O1 Ca1 -96.71(14) . .
P2 Ca2 O1 Ca1 -5.05(8) . .
O8 Ca2 O2 P1 87.08(15) . .
O7 Ca2 O2 P1 12.7(2) . .
O9 Ca2 O2 P1 151.38(17) . .
O5 Ca2 O2 P1 -144.96(16) . .
O3 Ca2 O2 P1 -66.28(15) . .
O6 Ca2 O2 P1 156.57(17) . .
O4 Ca2 O2 P1 -94.90(16) . .
O1 Ca2 O2 P1 6.58(11) . .
P3 Ca2 O2 P1 -172.54(16) . .
P2 Ca2 O2 P1 -81.94(14) . .
O8 Ca2 O2 Ca5 -50.46(13) . 2_655
O7 Ca2 O2 Ca5 -124.83(13) . 2_655
O9 Ca2 O2 Ca5 13.8(3) . 2_655
O5 Ca2 O2 Ca5 77.49(13) . 2_655
O3 Ca2 O2 Ca5 156.18(14) . 2_655
O6 Ca2 O2 Ca5 19.03(11) . 2_655
O4 Ca2 O2 Ca5 127.56(12) . 2_655
O1 Ca2 O2 Ca5 -130.97(16) . 2_655
P3 Ca2 O2 Ca5 49.91(10) . 2_655
P1 Ca2 O2 Ca5 -137.5(2) . 2_655
P2 Ca2 O2 Ca5 140.51(10) . 2_655
O8 Ca2 O2 Ca3 -167.29(10) . 1_565
O7 Ca2 O2 Ca3 118.34(11) . 1_565
O9 Ca2 O2 Ca3 -102.99(19) . 1_565
O5 Ca2 O2 Ca3 -39.33(9) . 1_565
O3 Ca2 O2 Ca3 39.35(9) . 1_565
O6 Ca2 O2 Ca3 -97.80(10) . 1_565
O4 Ca2 O2 Ca3 10.73(13) . 1_565
O1 Ca2 O2 Ca3 112.20(12) . 1_565
P3 Ca2 O2 Ca3 -66.92(7) . 1_565
P1 Ca2 O2 Ca3 105.62(16) . 1_565
P2 Ca2 O2 Ca3 23.68(8) . 1_565
O12 Ca1 O3 P2 66.8(2) 3_675 .
O4 Ca1 O3 P2 -66.8(2) 3_675 .
O1 Ca1 O3 P2 -149.6(2) . .
O10 Ca1 O3 P2 149.5(2) 1_565 .
Cl1A Ca1 O3 P2 129.06(17) 3_675 .
Cl1B Ca1 O3 P2 -129.42(17) 3_675 .
O9 Ca1 O3 P2 -0.1(2) 3_675 .
P1 Ca1 O3 P2 180.0(2) . .
Cl1B Ca1 O3 P2 -116.70(18) 1_655 .
Cl1A Ca1 O3 P2 117.08(17) 1_665 .
O12 Ca1 O3 Ca3 -63.01(13) 3_675 1_565
O4 Ca1 O3 Ca3 163.39(13) 3_675 1_565
O1 Ca1 O3 Ca3 80.62(13) . 1_565
O10 Ca1 O3 Ca3 19.68(12) 1_565 1_565
Cl1A Ca1 O3 Ca3 -0.7(2) 3_675 1_565
Cl1B Ca1 O3 Ca3 100.80(16) 3_675 1_565
O9 Ca1 O3 Ca3 -129.88(11) 3_675 1_565
P1 Ca1 O3 Ca3 50.18(10) . 1_565
Cl1B Ca1 O3 Ca3 113.52(12) 1_655 1_565
Cl1A Ca1 O3 Ca3 -12.70(19) 1_665 1_565
P2 Ca1 O3 Ca3 -129.8(3) . 1_565
O12 Ca1 O3 Ca2 -163.78(13) 3_675 .
O4 Ca1 O3 Ca2 62.62(13) 3_675 .
O1 Ca1 O3 Ca2 -20.15(11) . .
O10 Ca1 O3 Ca2 -81.09(13) 1_565 .
Cl1A Ca1 O3 Ca2 -101.49(16) 3_675 .
Cl1B Ca1 O3 Ca2 0.0(2) 3_675 .
O9 Ca1 O3 Ca2 129.35(11) 3_675 .
P1 Ca1 O3 Ca2 -50.59(10) . .
Cl1B Ca1 O3 Ca2 12.75(19) 1_655 .
Cl1A Ca1 O3 Ca2 -113.46(12) 1_665 .
P2 Ca1 O3 Ca2 129.5(3) . .
O8 Ca2 O3 P2 151.31(17) . .
O7 Ca2 O3 P2 87.24(15) . .
O9 Ca2 O3 P2 12.9(2) . .
O5 Ca2 O3 P2 -66.17(15) . .
O2 Ca2 O3 P2 -144.85(16) . .
O6 Ca2 O3 P2 -94.73(16) . .
O4 Ca2 O3 P2 6.68(11) . .
O1 Ca2 O3 P2 156.65(17) . .
P3 Ca2 O3 P2 -81.83(14) . .
P1 Ca2 O3 P2 -172.46(16) . .
O8 Ca2 O3 Ca1 13.6(3) . .
O7 Ca2 O3 Ca1 -50.51(13) . .
O9 Ca2 O3 Ca1 -124.90(13) . .
O5 Ca2 O3 Ca1 156.08(14) . .
O2 Ca2 O3 Ca1 77.40(13) . .
O6 Ca2 O3 Ca1 127.52(12) . .
O4 Ca2 O3 Ca1 -131.07(16) . .
O1 Ca2 O3 Ca1 18.90(11) . .
P3 Ca2 O3 Ca1 140.42(11) . .
P1 Ca2 O3 Ca1 49.79(10) . .
P2 Ca2 O3 Ca1 -137.8(2) . .
O8 Ca2 O3 Ca3 -103.1(2) . 1_565
O7 Ca2 O3 Ca3 -167.21(10) . 1_565
O9 Ca2 O3 Ca3 118.40(11) . 1_565
O5 Ca2 O3 Ca3 39.39(9) . 1_565
O2 Ca2 O3 Ca3 -39.30(9) . 1_565
O6 Ca2 O3 Ca3 10.83(13) . 1_565
O4 Ca2 O3 Ca3 112.23(12) . 1_565
O1 Ca2 O3 Ca3 -97.80(10) . 1_565
P3 Ca2 O3 Ca3 23.73(8) . 1_565
P1 Ca2 O3 Ca3 -66.90(7) . 1_565
P2 Ca2 O3 Ca3 105.55(16) . 1_565
O8 Ca2 O4 P2 -155.81(14) . .
O7 Ca2 O4 P2 -101.65(13) . .
O9 Ca2 O4 P2 178.75(15) . .
O5 Ca2 O4 P2 80.97(13) . .
O3 Ca2 O4 P2 -6.49(11) . .
O2 Ca2 O4 P2 27.69(17) . .
O6 Ca2 O4 P2 108.70(13) . .
O1 Ca2 O4 P2 -37.90(15) . .
P3 Ca2 O4 P2 91.60(11) . .
P1 Ca2 O4 P2 -5.55(15) . .
O8 Ca2 O4 Ca1 -14.8(2) . 3_675
O7 Ca2 O4 Ca1 39.34(11) . 3_675
O9 Ca2 O4 Ca1 -40.26(10) . 3_675
O5 Ca2 O4 Ca1 -138.04(13) . 3_675
O3 Ca2 O4 Ca1 134.50(14) . 3_675
O2 Ca2 O4 Ca1 168.68(10) . 3_675
O6 Ca2 O4 Ca1 -110.31(11) . 3_675
O1 Ca2 O4 Ca1 103.09(11) . 3_675
P3 Ca2 O4 Ca1 -127.41(9) . 3_675
P1 Ca2 O4 Ca1 135.44(7) . 3_675
P2 Ca2 O4 Ca1 140.99(18) . 3_675
O8 Ca2 O4 Ca4 107.48(16) . 1_565
O7 Ca2 O4 Ca4 161.64(11) . 1_565
O9 Ca2 O4 Ca4 82.04(10) . 1_565
O5 Ca2 O4 Ca4 -15.74(9) . 1_565
O3 Ca2 O4 Ca4 -103.20(12) . 1_565
O2 Ca2 O4 Ca4 -69.03(13) . 1_565
O6 Ca2 O4 Ca4 11.99(12) . 1_565
O1 Ca2 O4 Ca4 -134.62(9) . 1_565
P3 Ca2 O4 Ca4 -5.11(8) . 1_565
P1 Ca2 O4 Ca4 -102.26(8) . 1_565
P2 Ca2 O4 Ca4 -96.71(14) . 1_565
O8 Ca2 O5 P3 12.8(2) . .
O7 Ca2 O5 P3 151.45(17) . .
O9 Ca2 O5 P3 87.20(15) . .
O3 Ca2 O5 P3 -144.93(16) . .
O2 Ca2 O5 P3 -66.21(14) . .
O6 Ca2 O5 P3 6.71(11) . .
O4 Ca2 O5 P3 156.65(17) . .
O1 Ca2 O5 P3 -94.88(16) . .
P1 Ca2 O5 P3 -81.87(14) . .
P2 Ca2 O5 P3 -172.46(16) . .
O8 Ca2 O5 Ca4 -124.82(13) . 1_565
O7 Ca2 O5 Ca4 13.8(3) . 1_565
O9 Ca2 O5 Ca4 -50.45(13) . 1_565
O3 Ca2 O5 Ca4 77.42(13) . 1_565
O2 Ca2 O5 Ca4 156.13(14) . 1_565
O6 Ca2 O5 Ca4 -130.95(16) . 1_565
O4 Ca2 O5 Ca4 19.00(11) . 1_565
O1 Ca2 O5 Ca4 127.47(12) . 1_565
P3 Ca2 O5 Ca4 -137.7(2) . 1_565
P1 Ca2 O5 Ca4 140.48(10) . 1_565
P2 Ca2 O5 Ca4 49.89(10) . 1_565
O8 Ca2 O5 Ca3 118.35(11) . 1_565
O7 Ca2 O5 Ca3 -103.03(19) . 1_565
O9 Ca2 O5 Ca3 -167.27(10) . 1_565
O3 Ca2 O5 Ca3 -39.41(9) . 1_565
O2 Ca2 O5 Ca3 39.31(9) . 1_565
O6 Ca2 O5 Ca3 112.23(12) . 1_565
O4 Ca2 O5 Ca3 -97.83(10) . 1_565
O1 Ca2 O5 Ca3 10.65(13) . 1_565
P3 Ca2 O5 Ca3 105.52(16) . 1_565
P1 Ca2 O5 Ca3 23.65(8) . 1_565
P2 Ca2 O5 Ca3 -66.94(7) . 1_565
O8 Ca2 O6 P3 178.67(15) . .
O7 Ca2 O6 P3 -155.92(14) . .
O9 Ca2 O6 P3 -101.73(13) . .
O5 Ca2 O6 P3 -6.53(11) . .
O3 Ca2 O6 P3 27.55(17) . .
O2 Ca2 O6 P3 80.89(13) . .
O4 Ca2 O6 P3 -37.96(15) . .
O1 Ca2 O6 P3 108.60(13) . .
P1 Ca2 O6 P3 91.55(11) . .
P2 Ca2 O6 P3 -5.62(15) . .
O8 Ca2 O6 Ca4 -40.21(10) . 2_655
O7 Ca2 O6 Ca4 -14.8(2) . 2_655
O9 Ca2 O6 Ca4 39.39(11) . 2_655
O5 Ca2 O6 Ca4 134.59(14) . 2_655
O3 Ca2 O6 Ca4 168.66(10) . 2_655
O2 Ca2 O6 Ca4 -138.00(13) . 2_655
O4 Ca2 O6 Ca4 103.15(11) . 2_655
O1 Ca2 O6 Ca4 -110.28(11) . 2_655
P3 Ca2 O6 Ca4 141.12(18) . 2_655
P1 Ca2 O6 Ca4 -127.33(9) . 2_655
P2 Ca2 O6 Ca4 135.49(7) . 2_655
O8 Ca2 O6 Ca5 82.05(10) . 2_655
O7 Ca2 O6 Ca5 107.45(16) . 2_655
O9 Ca2 O6 Ca5 161.64(11) . 2_655
O5 Ca2 O6 Ca5 -103.15(12) . 2_655
O3 Ca2 O6 Ca5 -69.08(13) . 2_655
O2 Ca2 O6 Ca5 -15.74(9) . 2_655
O4 Ca2 O6 Ca5 -134.59(9) . 2_655
O1 Ca2 O6 Ca5 11.98(12) . 2_655
P3 Ca2 O6 Ca5 -96.63(14) . 2_655
P1 Ca2 O6 Ca5 -5.08(8) . 2_655
P2 Ca2 O6 Ca5 -102.25(8) . 2_655
O8 Ca2 O7 P2 -164.4(2) . 3_675
O9 Ca2 O7 P2 115.7(2) . 3_675
O5 Ca2 O7 P2 48.5(3) . 3_675
O3 Ca2 O7 P2 -11.8(2) . 3_675
O2 Ca2 O7 P2 -84.0(2) . 3_675
O6 Ca2 O7 P2 171.03(16) . 3_675
O4 Ca2 O7 P2 43.6(2) . 3_675
O1 Ca2 O7 P2 -78.6(2) . 3_675
P3 Ca2 O7 P2 116.6(3) . 3_675
P1 Ca2 O7 P2 -78.1(2) . 3_675
P2 Ca2 O7 P2 15.8(2) . 3_675
O8 Ca2 O7 Ca3 39.93(9) . .
O9 Ca2 O7 Ca3 -39.91(9) . .
O5 Ca2 O7 Ca3 -107.14(19) . .
O3 Ca2 O7 Ca3 -167.46(10) . .
O2 Ca2 O7 Ca3 120.36(11) . .
O6 Ca2 O7 Ca3 15.4(2) . .
O4 Ca2 O7 Ca3 -112.01(9) . .
O1 Ca2 O7 Ca3 125.73(10) . .
P3 Ca2 O7 Ca3 -39.1(4) . .
P1 Ca2 O7 Ca3 126.31(7) . .
P2 Ca2 O7 Ca3 -139.86(7) . .
O8 Ca2 O7 Ca5 -56.17(9) . 1_655
O9 Ca2 O7 Ca5 -136.01(10) . 1_655
O5 Ca2 O7 Ca5 156.76(16) . 1_655
O3 Ca2 O7 Ca5 96.44(9) . 1_655
O2 Ca2 O7 Ca5 24.25(14) . 1_655
O6 Ca2 O7 Ca5 -80.71(17) . 1_655
O4 Ca2 O7 Ca5 151.89(9) . 1_655
O1 Ca2 O7 Ca5 29.63(8) . 1_655
P3 Ca2 O7 Ca5 -135.2(3) . 1_655
P1 Ca2 O7 Ca5 30.20(8) . 1_655
P2 Ca2 O7 Ca5 124.04(7) . 1_655
O8 Ca3 O7 P2 164.4(2) . 3_675
O9 Ca3 O7 P2 -116.3(2) . 3_675
O2 Ca3 O7 P2 84.6(2) 1_545 3_675
O5 Ca3 O7 P2 -50.6(3) 1_545 3_675
O3 Ca3 O7 P2 11.4(2) 1_545 3_675
O10 Ca3 O7 P2 78.6(2) . 3_675
O11 Ca3 O7 P2 -171.02(16) . 3_675
O12 Ca3 O7 P2 -44.3(2) . 3_675
P3 Ca3 O7 P2 -119.1(3) 1_545 3_675
P2 Ca3 O7 P2 -16.3(2) 1_545 3_675
P1 Ca3 O7 P2 78.1(2) 1_545 3_675
O8 Ca3 O7 Ca2 -39.68(9) . .
O9 Ca3 O7 Ca2 39.66(9) . .
O2 Ca3 O7 Ca2 -119.43(11) 1_545 .
O5 Ca3 O7 Ca2 105.33(19) 1_545 .
O3 Ca3 O7 Ca2 167.35(10) 1_545 .
O10 Ca3 O7 Ca2 -125.48(10) . .
O11 Ca3 O7 Ca2 -15.08(19) . .
O12 Ca3 O7 Ca2 111.67(9) . .
P3 Ca3 O7 Ca2 36.9(3) 1_545 .
P2 Ca3 O7 Ca2 139.62(7) 1_545 .
P1 Ca3 O7 Ca2 -125.96(7) 1_545 .
O8 Ca3 O7 Ca5 56.51(9) . 1_655
O9 Ca3 O7 Ca5 135.85(10) . 1_655
O2 Ca3 O7 Ca5 -23.23(14) 1_545 1_655
O5 Ca3 O7 Ca5 -158.48(16) 1_545 1_655
O3 Ca3 O7 Ca5 -96.46(9) 1_545 1_655
O10 Ca3 O7 Ca5 -29.29(8) . 1_655
O11 Ca3 O7 Ca5 81.11(16) . 1_655
O12 Ca3 O7 Ca5 -152.14(9) . 1_655
P3 Ca3 O7 Ca5 133.1(3) 1_545 1_655
P2 Ca3 O7 Ca5 -124.19(7) 1_545 1_655
P1 Ca3 O7 Ca5 -29.76(8) 1_545 1_655
O7 Ca2 O8 P1 115.9(2) . 2_745
O9 Ca2 O8 P1 -164.2(2) . 2_745
O5 Ca2 O8 P1 -83.8(2) . 2_745
O3 Ca2 O8 P1 48.9(3) . 2_745
O2 Ca2 O8 P1 -11.6(2) . 2_745
O6 Ca2 O8 P1 -78.5(2) . 2_745
O4 Ca2 O8 P1 171.23(16) . 2_745
O1 Ca2 O8 P1 43.9(2) . 2_745
P3 Ca2 O8 P1 -77.8(2) . 2_745
P1 Ca2 O8 P1 16.0(2) . 2_745
P2 Ca2 O8 P1 116.8(3) . 2_745
O7 Ca2 O8 Ca3 -39.97(9) . .
O9 Ca2 O8 Ca3 39.89(9) . .
O5 Ca2 O8 Ca3 120.27(11) . .
O3 Ca2 O8 Ca3 -107.02(19) . .
O2 Ca2 O8 Ca3 -167.54(10) . .
O6 Ca2 O8 Ca3 125.62(10) . .
O4 Ca2 O8 Ca3 15.3(2) . .
O1 Ca2 O8 Ca3 -112.02(9) . .
P3 Ca2 O8 Ca3 126.27(7) . .
P1 Ca2 O8 Ca3 -139.89(7) . .
P2 Ca2 O8 Ca3 -39.1(4) . .
O7 Ca2 O8 Ca4 -136.05(10) . 2_655
O9 Ca2 O8 Ca4 -56.19(9) . 2_655
O5 Ca2 O8 Ca4 24.18(14) . 2_655
O3 Ca2 O8 Ca4 156.90(16) . 2_655
O2 Ca2 O8 Ca4 96.38(10) . 2_655
O6 Ca2 O8 Ca4 29.54(8) . 2_655
O4 Ca2 O8 Ca4 -80.75(17) . 2_655
O1 Ca2 O8 Ca4 151.90(9) . 2_655
P3 Ca2 O8 Ca4 30.18(8) . 2_655
P1 Ca2 O8 Ca4 124.03(7) . 2_655
P2 Ca2 O8 Ca4 -135.2(3) . 2_655
O9 Ca3 O8 P1 164.2(2) . 2_745
O7 Ca3 O8 P1 -116.4(2) . 2_745
O2 Ca3 O8 P1 11.3(2) 1_545 2_745
O5 Ca3 O8 P1 84.5(2) 1_545 2_745
O3 Ca3 O8 P1 -50.9(3) 1_545 2_745
O10 Ca3 O8 P1 -44.4(2) . 2_745
O11 Ca3 O8 P1 78.4(2) . 2_745
O12 Ca3 O8 P1 -171.03(16) . 2_745
P3 Ca3 O8 P1 78.0(2) 1_545 2_745
P2 Ca3 O8 P1 -119.2(3) 1_545 2_745
P1 Ca3 O8 P1 -16.5(2) 1_545 2_745
O9 Ca3 O8 Ca2 -39.63(9) . .
O7 Ca3 O8 Ca2 39.69(9) . .
O2 Ca3 O8 Ca2 167.42(10) 1_545 .
O5 Ca3 O8 Ca2 -119.42(11) 1_545 .
O3 Ca3 O8 Ca2 105.27(19) 1_545 .
O10 Ca3 O8 Ca2 111.69(9) . .
O11 Ca3 O8 Ca2 -125.48(10) . .
O12 Ca3 O8 Ca2 -14.91(19) . .
P3 Ca3 O8 Ca2 -125.89(7) 1_545 .
P2 Ca3 O8 Ca2 36.9(3) 1_545 .
P1 Ca3 O8 Ca2 139.67(7) 1_545 .
O9 Ca3 O8 Ca4 56.53(9) . 2_655
O7 Ca3 O8 Ca4 135.86(10) . 2_655
O2 Ca3 O8 Ca4 -96.41(10) 1_545 2_655
O5 Ca3 O8 Ca4 -23.25(15) 1_545 2_655
O3 Ca3 O8 Ca4 -158.56(16) 1_545 2_655
O10 Ca3 O8 Ca4 -152.15(9) . 2_655
O11 Ca3 O8 Ca4 -29.31(8) . 2_655
O12 Ca3 O8 Ca4 81.26(17) . 2_655
P3 Ca3 O8 Ca4 -29.73(8) 1_545 2_655
P2 Ca3 O8 Ca4 133.1(3) 1_545 2_655
P1 Ca3 O8 Ca4 -124.16(7) 1_545 2_655
O8 Ca2 O9 P3 115.9(2) . 2_645
O7 Ca2 O9 P3 -164.3(2) . 2_645
O5 Ca2 O9 P3 -11.8(2) . 2_645
O3 Ca2 O9 P3 -83.9(2) . 2_645
O2 Ca2 O9 P3 48.6(3) . 2_645
O6 Ca2 O9 P3 43.7(2) . 2_645
O4 Ca2 O9 P3 -78.5(2) . 2_645
O1 Ca2 O9 P3 171.26(16) . 2_645
P3 Ca2 O9 P3 15.9(2) . 2_645
P1 Ca2 O9 P3 116.8(3) . 2_645
P2 Ca2 O9 P3 -77.9(2) . 2_645
O8 Ca2 O9 Ca3 -39.87(9) . .
O7 Ca2 O9 Ca3 39.92(9) . .
O5 Ca2 O9 Ca3 -167.51(10) . .
O3 Ca2 O9 Ca3 120.31(11) . .
O2 Ca2 O9 Ca3 -107.16(19) . .
O6 Ca2 O9 Ca3 -112.02(9) . .
O4 Ca2 O9 Ca3 125.70(10) . .
O1 Ca2 O9 Ca3 15.5(2) . .
P3 Ca2 O9 Ca3 -139.88(7) . .
P1 Ca2 O9 Ca3 -38.9(4) . .
P2 Ca2 O9 Ca3 126.31(7) . .
O8 Ca2 O9 Ca1 -135.96(10) . 3_675
O7 Ca2 O9 Ca1 -56.17(9) . 3_675
O5 Ca2 O9 Ca1 96.40(9) . 3_675
O3 Ca2 O9 Ca1 24.22(14) . 3_675
O2 Ca2 O9 Ca1 156.75(16) . 3_675
O6 Ca2 O9 Ca1 151.89(9) . 3_675
O4 Ca2 O9 Ca1 29.61(8) . 3_675
O1 Ca2 O9 Ca1 -80.58(17) . 3_675
P3 Ca2 O9 Ca1 124.03(7) . 3_675
P1 Ca2 O9 Ca1 -135.0(3) . 3_675
P2 Ca2 O9 Ca1 30.21(8) . 3_675
O8 Ca3 O9 P3 -116.3(2) . 2_645
O7 Ca3 O9 P3 164.4(2) . 2_645
O2 Ca3 O9 P3 -50.7(3) 1_545 2_645
O5 Ca3 O9 P3 11.5(2) 1_545 2_645
O3 Ca3 O9 P3 84.6(2) 1_545 2_645
O10 Ca3 O9 P3 -171.03(16) . 2_645
O11 Ca3 O9 P3 -44.2(2) . 2_645
O12 Ca3 O9 P3 78.6(2) . 2_645
P3 Ca3 O9 P3 -16.3(2) 1_545 2_645
P2 Ca3 O9 P3 78.1(2) 1_545 2_645
P1 Ca3 O9 P3 -119.1(3) 1_545 2_645
O8 Ca3 O9 Ca2 39.61(9) . .
O7 Ca3 O9 Ca2 -39.65(9) . .
O2 Ca3 O9 Ca2 105.27(19) 1_545 .
O5 Ca3 O9 Ca2 167.41(10) 1_545 .
O3 Ca3 O9 Ca2 -119.48(11) 1_545 .
O10 Ca3 O9 Ca2 -15.07(19) . .
O11 Ca3 O9 Ca2 111.74(9) . .
O12 Ca3 O9 Ca2 -125.44(10) . .
P3 Ca3 O9 Ca2 139.65(7) 1_545 .
P2 Ca3 O9 Ca2 -125.92(7) 1_545 .
P1 Ca3 O9 Ca2 36.9(3) 1_545 .
O8 Ca3 O9 Ca1 135.81(10) . 3_675
O7 Ca3 O9 Ca1 56.55(9) . 3_675
O2 Ca3 O9 Ca1 -158.54(16) 1_545 3_675
O5 Ca3 O9 Ca1 -96.39(9) 1_545 3_675
O3 Ca3 O9 Ca1 -23.28(14) 1_545 3_675
O10 Ca3 O9 Ca1 81.13(17) . 3_675
O11 Ca3 O9 Ca1 -152.07(9) . 3_675
O12 Ca3 O9 Ca1 -29.24(8) . 3_675
P3 Ca3 O9 Ca1 -124.15(7) 1_545 3_675
P2 Ca3 O9 Ca1 -29.72(8) 1_545 3_675
P1 Ca3 O9 Ca1 133.1(3) 1_545 3_675
O8 Ca3 O10 P1 102.17(13) . 1_545
O9 Ca3 O10 P1 155.57(14) . 1_545
O7 Ca3 O10 P1 -179.02(15) . 1_545
O2 Ca3 O10 P1 6.84(11) 1_545 1_545
O5 Ca3 O10 P1 -27.49(17) 1_545 1_545
O3 Ca3 O10 P1 -81.27(13) 1_545 1_545
O11 Ca3 O10 P1 38.79(15) . 1_545
O12 Ca3 O10 P1 -109.59(13) . 1_545
P3 Ca3 O10 P1 6.23(15) 1_545 1_545
P2 Ca3 O10 P1 -92.02(11) 1_545 1_545
O8 Ca3 O10 Ca5 -38.84(11) . 1_655
O9 Ca3 O10 Ca5 14.6(2) . 1_655
O7 Ca3 O10 Ca5 39.97(10) . 1_655
O2 Ca3 O10 Ca5 -134.17(14) 1_545 1_655
O5 Ca3 O10 Ca5 -168.50(10) 1_545 1_655
O3 Ca3 O10 Ca5 137.72(13) 1_545 1_655
O11 Ca3 O10 Ca5 -102.22(11) . 1_655
O12 Ca3 O10 Ca5 109.40(11) . 1_655
P3 Ca3 O10 Ca5 -134.78(7) 1_545 1_655
P2 Ca3 O10 Ca5 126.97(9) 1_545 1_655
P1 Ca3 O10 Ca5 -141.01(18) 1_545 1_655
O8 Ca3 O10 Ca1 -161.30(11) . 1_545
O9 Ca3 O10 Ca1 -107.90(16) . 1_545
O7 Ca3 O10 Ca1 -82.49(10) . 1_545
O2 Ca3 O10 Ca1 103.37(13) 1_545 1_545
O5 Ca3 O10 Ca1 69.04(13) 1_545 1_545
O3 Ca3 O10 Ca1 15.26(9) 1_545 1_545
O11 Ca3 O10 Ca1 135.32(9) . 1_545
O12 Ca3 O10 Ca1 -13.06(12) . 1_545
P3 Ca3 O10 Ca1 102.75(8) 1_545 1_545
P2 Ca3 O10 Ca1 4.51(8) 1_545 1_545
P1 Ca3 O10 Ca1 96.53(14) 1_545 1_545
O8 Ca3 O11 P3 -179.15(15) . 1_545
O9 Ca3 O11 P3 102.01(13) . 1_545
O7 Ca3 O11 P3 155.44(14) . 1_545
O2 Ca3 O11 P3 -81.46(13) 1_545 1_545
O5 Ca3 O11 P3 6.72(11) 1_545 1_545
O3 Ca3 O11 P3 -27.55(17) 1_545 1_545
O10 Ca3 O11 P3 -109.65(13) . 1_545
O12 Ca3 O11 P3 38.72(15) . 1_545
P2 Ca3 O11 P3 6.09(15) 1_545 1_545
P1 Ca3 O11 P3 -92.11(11) 1_545 1_545
O8 Ca3 O11 Ca4 39.92(10) . 2_655
O9 Ca3 O11 Ca4 -38.92(11) . 2_655
O7 Ca3 O11 Ca4 14.5(2) . 2_655
O2 Ca3 O11 Ca4 137.61(13) 1_545 2_655
O5 Ca3 O11 Ca4 -134.21(14) 1_545 2_655
O3 Ca3 O11 Ca4 -168.48(10) 1_545 2_655
O10 Ca3 O11 Ca4 109.42(11) . 2_655
O12 Ca3 O11 Ca4 -102.21(11) . 2_655
P3 Ca3 O11 Ca4 -140.93(18) 1_545 2_655
P2 Ca3 O11 Ca4 -134.84(7) 1_545 2_655
P1 Ca3 O11 Ca4 126.96(9) 1_545 2_655
O8 Ca3 O11 Ca5 -82.37(10) . 2_645
O9 Ca3 O11 Ca5 -161.21(11) . 2_645
O7 Ca3 O11 Ca5 -107.77(16) . 2_645
O2 Ca3 O11 Ca5 15.32(9) 1_545 2_645
O5 Ca3 O11 Ca5 103.50(12) 1_545 2_645
O3 Ca3 O11 Ca5 69.24(13) 1_545 2_645
O10 Ca3 O11 Ca5 -12.87(13) . 2_645
O12 Ca3 O11 Ca5 135.50(9) . 2_645
P3 Ca3 O11 Ca5 96.78(14) 1_545 2_645
P2 Ca3 O11 Ca5 102.87(8) 1_545 2_645
P1 Ca3 O11 Ca5 4.67(8) 1_545 2_645
O5 Ca4 O12 P2 75.73(14) 1_545 1_545
O6 Ca4 O12 P2 164.98(14) 2_645 1_545
O11 Ca4 O12 P2 8.3(2) 2_645 1_545
O4 Ca4 O12 P2 -5.76(11) 1_545 1_545
Cl1B Ca4 O12 P2 -67.54(13) 3_565 1_545
Cl1A Ca4 O12 P2 -116.51(14) 3_565 1_545
O8 Ca4 O12 P2 169.58(13) 2_645 1_545
Cl1A Ca4 O12 P2 -129.99(14) . 1_545
Cl1B Ca4 O12 P2 -57.20(13) 1_545 1_545
P3 Ca4 O12 P2 86.98(12) 1_545 1_545
O5 Ca4 O12 Ca1 -125.21(15) 1_545 3_675
O6 Ca4 O12 Ca1 -35.96(13) 2_645 3_675
O11 Ca4 O12 Ca1 167.32(12) 2_645 3_675
O4 Ca4 O12 Ca1 153.31(17) 1_545 3_675
Cl1B Ca4 O12 Ca1 91.53(13) 3_565 3_675
Cl1A Ca4 O12 Ca1 42.56(11) 3_565 3_675
O8 Ca4 O12 Ca1 -31.3(3) 2_645 3_675
P2 Ca4 O12 Ca1 159.1(2) 1_545 3_675
Cl1A Ca4 O12 Ca1 29.08(10) . 3_675
Cl1B Ca4 O12 Ca1 101.87(12) 1_545 3_675
P3 Ca4 O12 Ca1 -113.95(12) 1_545 3_675
O5 Ca4 O12 Ca3 -15.54(9) 1_545 .
O6 Ca4 O12 Ca3 73.71(10) 2_645 .
O11 Ca4 O12 Ca3 -83.02(16) 2_645 .
O4 Ca4 O12 Ca3 -97.03(11) 1_545 .
Cl1B Ca4 O12 Ca3 -158.81(8) 3_565 .
Cl1A Ca4 O12 Ca3 152.22(10) 3_565 .
O8 Ca4 O12 Ca3 78.31(19) 2_645 .
P2 Ca4 O12 Ca3 -91.27(14) 1_545 .
Cl1A Ca4 O12 Ca3 138.75(10) . .
Cl1B Ca4 O12 Ca3 -148.47(7) 1_545 .
P3 Ca4 O12 Ca3 -4.29(8) 1_545 .
O8 Ca3 O12 P2 155.43(14) . 1_545
O9 Ca3 O12 P2 -179.00(15) . 1_545
O7 Ca3 O12 P2 102.13(13) . 1_545
O2 Ca3 O12 P2 -27.43(17) 1_545 1_545
O5 Ca3 O12 P2 -81.26(13) 1_545 1_545
O3 Ca3 O12 P2 6.77(11) 1_545 1_545
O10 Ca3 O12 P2 38.91(15) . 1_545
O11 Ca3 O12 P2 -109.47(13) . 1_545
P3 Ca3 O12 P2 -92.01(11) 1_545 1_545
P1 Ca3 O12 P2 6.25(15) 1_545 1_545
O8 Ca3 O12 Ca1 14.4(2) . 3_675
O9 Ca3 O12 Ca1 39.94(10) . 3_675
O7 Ca3 O12 Ca1 -38.92(11) . 3_675
O2 Ca3 O12 Ca1 -168.49(10) 1_545 3_675
O5 Ca3 O12 Ca1 137.68(13) 1_545 3_675
O3 Ca3 O12 Ca1 -134.28(14) 1_545 3_675
O10 Ca3 O12 Ca1 -102.14(11) . 3_675
O11 Ca3 O12 Ca1 109.47(11) . 3_675
P3 Ca3 O12 Ca1 126.94(9) 1_545 3_675
P2 Ca3 O12 Ca1 -141.06(18) 1_545 3_675
P1 Ca3 O12 Ca1 -134.81(7) 1_545 3_675
O8 Ca3 O12 Ca4 -108.03(16) . .
O9 Ca3 O12 Ca4 -82.46(10) . .
O7 Ca3 O12 Ca4 -161.32(11) . .
O2 Ca3 O12 Ca4 69.11(13) 1_545 .
O5 Ca3 O12 Ca4 15.28(9) 1_545 .
O3 Ca3 O12 Ca4 103.32(12) 1_545 .
O10 Ca3 O12 Ca4 135.45(9) . .
O11 Ca3 O12 Ca4 -12.93(12) . .
P3 Ca3 O12 Ca4 4.54(8) 1_545 .
P2 Ca3 O12 Ca4 96.54(14) 1_545 .
P1 Ca3 O12 Ca4 102.79(8) 1_545 .
Ca5 O1 P1 O8 19.4(3) 1_655 2_755
Ca1 O1 P1 O8 -132.22(14) . 2_755
Ca2 O1 P1 O8 130.76(13) . 2_755
Ca5 O1 P1 O10 143.1(2) 1_655 1_565
Ca1 O1 P1 O10 -8.42(16) . 1_565
Ca2 O1 P1 O10 -105.44(13) . 1_565
Ca5 O1 P1 O2 -102.6(3) 1_655 .
Ca1 O1 P1 O2 105.80(14) . .
Ca2 O1 P1 O2 8.78(15) . .
Ca5 O1 P1 Ca1 151.6(3) 1_655 .
Ca2 O1 P1 Ca1 -97.02(10) . .
Ca5 O1 P1 Ca3 -152.24(19) 1_655 1_565
Ca1 O1 P1 Ca3 56.19(11) . 1_565
Ca2 O1 P1 Ca3 -40.83(10) . 1_565
Ca5 O1 P1 Ca2 -111.4(3) 1_655 .
Ca1 O1 P1 Ca2 97.02(10) . .
Ca5 O1 P1 Ca5 -68.2(3) 1_655 2_655
Ca1 O1 P1 Ca5 140.24(7) . 2_655
Ca2 O1 P1 Ca5 43.22(12) . 2_655
Ca5 O1 P1 Ca4 66.6(2) 1_655 1_665
Ca1 O1 P1 Ca4 -84.98(8) . 1_665
Ca2 O1 P1 Ca4 178.00(8) . 1_665
Ca5 O2 P1 O1 122.57(19) 2_655 .
Ca3 O2 P1 O1 -103.59(16) 1_565 .
Ca2 O2 P1 O1 -10.41(18) . .
Ca5 O2 P1 O8 -0.2(2) 2_655 2_755
Ca3 O2 P1 O8 133.61(15) 1_565 2_755
Ca2 O2 P1 O8 -133.20(15) . 2_755
Ca5 O2 P1 O10 -122.70(19) 2_655 1_565
Ca3 O2 P1 O10 11.14(18) 1_565 1_565
Ca2 O2 P1 O10 104.32(16) . 1_565
Ca5 O2 P1 Ca1 179.94(12) 2_655 .
Ca3 O2 P1 Ca1 -46.23(14) 1_565 .
Ca2 O2 P1 Ca1 46.95(14) . .
Ca5 O2 P1 Ca3 -133.8(2) 2_655 1_565
Ca2 O2 P1 Ca3 93.19(14) . 1_565
Ca5 O2 P1 Ca2 133.0(2) 2_655 .
Ca3 O2 P1 Ca2 -93.19(14) 1_565 .
Ca3 O2 P1 Ca5 133.8(2) 1_565 2_655
Ca2 O2 P1 Ca5 -133.0(2) . 2_655
Ca5 O2 P1 Ca4 -0.6(7) 2_655 1_665
Ca3 O2 P1 Ca4 133.2(5) 1_565 1_665
Ca2 O2 P1 Ca4 -133.6(5) . 1_665
O3 Ca1 P1 O1 94.98(16) . .
O12 Ca1 P1 O1 174.23(15) 3_675 .
O4 Ca1 P1 O1 15.77(15) 3_675 .
O10 Ca1 P1 O1 -170.06(19) 1_565 .
Cl1A Ca1 P1 O1 -112.33(14) 3_675 .
Cl1B Ca1 P1 O1 -57.07(14) 3_675 .
Cl1B Ca1 P1 O1 -45.14(14) 1_655 .
Cl1A Ca1 P1 O1 -125.29(14) 1_665 .
P2 Ca1 P1 O1 95.00(14) . .
O3 Ca1 P1 O8 -179.9(2) . 2_755
O12 Ca1 P1 O8 -100.68(19) 3_675 2_755
O4 Ca1 P1 O8 100.86(19) 3_675 2_755
O1 Ca1 P1 O8 85.1(2) . 2_755
O10 Ca1 P1 O8 -85.0(2) 1_565 2_755
Cl1A Ca1 P1 O8 -27.24(18) 3_675 2_755
Cl1B Ca1 P1 O8 28.02(18) 3_675 2_755
Cl1B Ca1 P1 O8 39.96(18) 1_655 2_755
Cl1A Ca1 P1 O8 -40.20(18) 1_665 2_755
P2 Ca1 P1 O8 -179.91(18) . 2_755
O3 Ca1 P1 O10 -94.96(16) . 1_565
O12 Ca1 P1 O10 -15.71(15) 3_675 1_565
O4 Ca1 P1 O10 -174.17(15) 3_675 1_565
O1 Ca1 P1 O10 170.06(19) . 1_565
Cl1A Ca1 P1 O10 57.73(14) 3_675 1_565
Cl1B Ca1 P1 O10 112.99(14) 3_675 1_565
Cl1B Ca1 P1 O10 124.92(14) 1_655 1_565
Cl1A Ca1 P1 O10 44.77(14) 1_665 1_565
P2 Ca1 P1 O10 -94.94(13) . 1_565
O3 Ca1 P1 O2 -0.14(15) . .
O12 Ca1 P1 O2 79.11(15) 3_675 .
O4 Ca1 P1 O2 -79.35(15) 3_675 .
O1 Ca1 P1 O2 -95.12(19) . .
O10 Ca1 P1 O2 94.82(19) 1_565 .
Cl1A Ca1 P1 O2 152.55(14) 3_675 .
Cl1B Ca1 P1 O2 -152.19(14) 3_675 .
Cl1B Ca1 P1 O2 -140.26(14) 1_655 .
Cl1A Ca1 P1 O2 139.59(14) 1_665 .
P2 Ca1 P1 O2 -0.12(13) . .
O3 Ca1 P1 Ca3 -32.74(8) . 1_565
O12 Ca1 P1 Ca3 46.51(8) 3_675 1_565
O4 Ca1 P1 Ca3 -111.95(8) 3_675 1_565
O1 Ca1 P1 Ca3 -127.72(14) . 1_565
O10 Ca1 P1 Ca3 62.22(13) 1_565 1_565
Cl1A Ca1 P1 Ca3 119.95(5) 3_675 1_565
Cl1B Ca1 P1 Ca3 175.21(5) 3_675 1_565
Cl1B Ca1 P1 Ca3 -172.86(5) 1_655 1_565
Cl1A Ca1 P1 Ca3 106.99(5) 1_665 1_565
P2 Ca1 P1 Ca3 -32.72(3) . 1_565
O3 Ca1 P1 Ca2 33.13(8) . .
O12 Ca1 P1 Ca2 112.38(8) 3_675 .
O4 Ca1 P1 Ca2 -46.08(8) 3_675 .
O1 Ca1 P1 Ca2 -61.85(13) . .
O10 Ca1 P1 Ca2 128.09(14) 1_565 .
Cl1A Ca1 P1 Ca2 -174.18(5) 3_675 .
Cl1B Ca1 P1 Ca2 -118.92(5) 3_675 .
Cl1B Ca1 P1 Ca2 -106.98(5) 1_655 .
Cl1A Ca1 P1 Ca2 172.86(5) 1_665 .
P2 Ca1 P1 Ca2 33.15(3) . .
O3 Ca1 P1 Ca5 -0.07(10) . 2_655
O12 Ca1 P1 Ca5 79.18(11) 3_675 2_655
O4 Ca1 P1 Ca5 -79.28(10) 3_675 2_655
O1 Ca1 P1 Ca5 -95.05(15) . 2_655
O10 Ca1 P1 Ca5 94.89(15) 1_565 2_655
Cl1A Ca1 P1 Ca5 152.62(8) 3_675 2_655
Cl1B Ca1 P1 Ca5 -152.12(8) 3_675 2_655
Cl1B Ca1 P1 Ca5 -140.19(8) 1_655 2_655
Cl1A Ca1 P1 Ca5 139.66(8) 1_665 2_655
P2 Ca1 P1 Ca5 -0.05(8) . 2_655
O3 Ca1 P1 Ca4 179.99(8) . 1_665
O12 Ca1 P1 Ca4 -100.76(8) 3_675 1_665
O4 Ca1 P1 Ca4 100.77(8) 3_675 1_665
O1 Ca1 P1 Ca4 85.01(13) . 1_665
O10 Ca1 P1 Ca4 -85.05(13) 1_565 1_665
Cl1A Ca1 P1 Ca4 -27.33(5) 3_675 1_665
Cl1B Ca1 P1 Ca4 27.94(5) 3_675 1_665
Cl1B Ca1 P1 Ca4 39.87(5) 1_655 1_665
Cl1A Ca1 P1 Ca4 -40.28(5) 1_665 1_665
P2 Ca1 P1 Ca4 180.00(3) . 1_665
O8 Ca2 P1 O1 76.03(14) . .
O7 Ca2 P1 O1 -1.13(14) . .
O9 Ca2 P1 O1 75.1(3) . .
O5 Ca2 P1 O1 -157.17(14) . .
O3 Ca2 P1 O1 -86.79(14) . .
O2 Ca2 P1 O1 168.5(2) . .
O6 Ca2 P1 O1 146.84(14) . .
O4 Ca2 P1 O1 -87.64(15) . .
P3 Ca2 P1 O1 175.40(13) . .
P2 Ca2 P1 O1 -90.29(13) . .
O8 Ca2 P1 O8 -16.6(2) . 2_755
O7 Ca2 P1 O8 -93.71(18) . 2_755
O9 Ca2 P1 O8 -17.5(4) . 2_755
O5 Ca2 P1 O8 110.25(18) . 2_755
O3 Ca2 P1 O8 -179.37(19) . 2_755
O2 Ca2 P1 O8 76.0(2) . 2_755
O6 Ca2 P1 O8 54.26(18) . 2_755
O4 Ca2 P1 O8 179.78(18) . 2_755
O1 Ca2 P1 O8 -92.6(2) . 2_755
P3 Ca2 P1 O8 82.82(17) . 2_755
P2 Ca2 P1 O8 177.13(17) . 2_755
O8 Ca2 P1 O10 174.39(14) . 1_565
O7 Ca2 P1 O10 97.23(14) . 1_565
O9 Ca2 P1 O10 173.5(3) . 1_565
O5 Ca2 P1 O10 -58.81(14) . 1_565
O3 Ca2 P1 O10 11.57(14) . 1_565
O2 Ca2 P1 O10 -93.10(19) . 1_565
O6 Ca2 P1 O10 -114.80(14) . 1_565
O4 Ca2 P1 O10 10.72(15) . 1_565
O1 Ca2 P1 O10 98.36(17) . 1_565
P3 Ca2 P1 O10 -86.24(12) . 1_565
P2 Ca2 P1 O10 8.07(12) . 1_565
O8 Ca2 P1 O2 -92.51(17) . .
O7 Ca2 P1 O2 -169.67(17) . .
O9 Ca2 P1 O2 -93.4(4) . .
O5 Ca2 P1 O2 34.29(16) . .
O3 Ca2 P1 O2 104.67(17) . .
O6 Ca2 P1 O2 -21.70(16) . .
O4 Ca2 P1 O2 103.82(17) . .
O1 Ca2 P1 O2 -168.5(2) . .
P3 Ca2 P1 O2 6.86(15) . .
P2 Ca2 P1 O2 101.17(15) . .
O8 Ca2 P1 Ca1 131.12(7) . .
O7 Ca2 P1 Ca1 53.96(8) . .
O9 Ca2 P1 Ca1 130.2(3) . .
O5 Ca2 P1 Ca1 -102.08(7) . .
O3 Ca2 P1 Ca1 -31.70(8) . .
O2 Ca2 P1 Ca1 -136.37(15) . .
O6 Ca2 P1 Ca1 -158.07(6) . .
O4 Ca2 P1 Ca1 -32.55(8) . .
O1 Ca2 P1 Ca1 55.09(12) . .
P3 Ca2 P1 Ca1 -129.51(3) . .
P2 Ca2 P1 Ca1 -35.20(3) . .
O8 Ca2 P1 Ca3 -146.51(7) . 1_565
O7 Ca2 P1 Ca3 136.33(8) . 1_565
O9 Ca2 P1 Ca3 -147.4(3) . 1_565
O5 Ca2 P1 Ca3 -19.71(7) . 1_565
O3 Ca2 P1 Ca3 50.67(8) . 1_565
O2 Ca2 P1 Ca3 -54.00(15) . 1_565
O6 Ca2 P1 Ca3 -75.70(6) . 1_565
O4 Ca2 P1 Ca3 49.82(8) . 1_565
O1 Ca2 P1 Ca3 137.46(13) . 1_565
P3 Ca2 P1 Ca3 -47.14(3) . 1_565
P2 Ca2 P1 Ca3 47.17(3) . 1_565
O8 Ca2 P1 Ca5 -66.91(7) . 2_655
O7 Ca2 P1 Ca5 -144.07(8) . 2_655
O9 Ca2 P1 Ca5 -67.8(3) . 2_655
O5 Ca2 P1 Ca5 59.89(7) . 2_655
O3 Ca2 P1 Ca5 130.27(8) . 2_655
O2 Ca2 P1 Ca5 25.60(15) . 2_655
O6 Ca2 P1 Ca5 3.90(6) . 2_655
O4 Ca2 P1 Ca5 129.42(8) . 2_655
O1 Ca2 P1 Ca5 -142.94(13) . 2_655
P3 Ca2 P1 Ca5 32.46(3) . 2_655
P2 Ca2 P1 Ca5 126.77(3) . 2_655
O8 Ca2 P1 Ca4 72.92(9) . 1_665
O7 Ca2 P1 Ca4 -4.24(9) . 1_665
O9 Ca2 P1 Ca4 72.0(3) . 1_665
O5 Ca2 P1 Ca4 -160.28(8) . 1_665
O3 Ca2 P1 Ca4 -89.90(9) . 1_665
O2 Ca2 P1 Ca4 165.43(17) . 1_665
O6 Ca2 P1 Ca4 143.73(8) . 1_665
O4 Ca2 P1 Ca4 -90.75(9) . 1_665
O1 Ca2 P1 Ca4 -3.11(12) . 1_665
P3 Ca2 P1 Ca4 172.29(5) . 1_665
P2 Ca2 P1 Ca4 -93.40(6) . 1_665
Ca1 O4 P2 O12 142.9(2) 3_675 1_565
Ca4 O4 P2 O12 -8.51(16) 1_565 1_565
Ca2 O4 P2 O12 -105.56(13) . 1_565
Ca1 O4 P2 O7 19.2(3) 3_675 3_675
Ca4 O4 P2 O7 -132.18(14) 1_565 3_675
Ca2 O4 P2 O7 130.77(13) . 3_675
Ca1 O4 P2 O3 -102.7(3) 3_675 .
Ca4 O4 P2 O3 105.94(14) 1_565 .
Ca2 O4 P2 O3 8.89(15) . .
Ca1 O4 P2 Ca4 151.4(3) 3_675 1_565
Ca2 O4 P2 Ca4 -97.05(10) . 1_565
Ca1 O4 P2 Ca3 -152.31(19) 3_675 1_565
Ca4 O4 P2 Ca3 56.29(11) 1_565 1_565
Ca2 O4 P2 Ca3 -40.76(10) . 1_565
Ca1 O4 P2 Ca2 -111.6(3) 3_675 .
Ca4 O4 P2 Ca2 97.05(10) 1_565 .
Ca1 O4 P2 Ca1 -68.3(3) 3_675 .
Ca4 O4 P2 Ca1 140.29(7) 1_565 .
Ca2 O4 P2 Ca1 43.25(13) . .
Ca1 O4 P2 Ca5 66.5(2) 3_675 3_575
Ca4 O4 P2 Ca5 -84.93(8) 1_565 3_575
Ca2 O4 P2 Ca5 178.03(8) . 3_575
Ca1 O3 P2 O12 -122.53(19) . 1_565
Ca3 O3 P2 O12 11.06(18) 1_565 1_565
Ca2 O3 P2 O12 104.24(15) . 1_565
Ca1 O3 P2 O7 0.2(3) . 3_675
Ca3 O3 P2 O7 133.77(15) 1_565 3_675
Ca2 O3 P2 O7 -133.04(15) . 3_675
Ca1 O3 P2 O4 122.68(19) . .
Ca3 O3 P2 O4 -103.73(16) 1_565 .
Ca2 O3 P2 O4 -10.55(18) . .
Ca1 O3 P2 Ca4 180.00(12) . 1_565
Ca3 O3 P2 Ca4 -46.41(14) 1_565 1_565
Ca2 O3 P2 Ca4 46.77(14) . 1_565
Ca1 O3 P2 Ca3 -133.6(2) . 1_565
Ca2 O3 P2 Ca3 93.18(14) . 1_565
Ca1 O3 P2 Ca2 133.2(2) . .
Ca3 O3 P2 Ca2 -93.18(14) 1_565 .
Ca3 O3 P2 Ca1 133.6(2) 1_565 .
Ca2 O3 P2 Ca1 -133.2(2) . .
Ca1 O3 P2 Ca5 0.4(7) . 3_575
Ca3 O3 P2 Ca5 134.0(5) 1_565 3_575
Ca2 O3 P2 Ca5 -132.8(5) . 3_575
O8 Ca2 P2 O12 173.5(3) . 1_565
O7 Ca2 P2 O12 174.32(14) . 1_565
O9 Ca2 P2 O12 97.11(14) . 1_565
O5 Ca2 P2 O12 11.44(14) . 1_565
O3 Ca2 P2 O12 -93.34(19) . 1_565
O2 Ca2 P2 O12 -58.94(14) . 1_565
O6 Ca2 P2 O12 10.63(15) . 1_565
O4 Ca2 P2 O12 98.30(17) . 1_565
O1 Ca2 P2 O12 -114.96(14) . 1_565
P3 Ca2 P2 O12 7.94(13) . 1_565
P1 Ca2 P2 O12 -86.40(12) . 1_565
O8 Ca2 P2 O7 -17.0(4) . 3_675
O7 Ca2 P2 O7 -16.2(2) . 3_675
O9 Ca2 P2 O7 -93.43(18) . 3_675
O5 Ca2 P2 O7 -179.09(19) . 3_675
O3 Ca2 P2 O7 76.1(2) . 3_675
O2 Ca2 P2 O7 110.52(18) . 3_675
O6 Ca2 P2 O7 -179.91(18) . 3_675
O4 Ca2 P2 O7 -92.2(2) . 3_675
O1 Ca2 P2 O7 54.50(18) . 3_675
P3 Ca2 P2 O7 177.40(17) . 3_675
P1 Ca2 P2 O7 83.06(17) . 3_675
O8 Ca2 P2 O4 75.2(3) . .
O7 Ca2 P2 O4 76.02(14) . .
O9 Ca2 P2 O4 -1.19(14) . .
O5 Ca2 P2 O4 -86.86(15) . .
O3 Ca2 P2 O4 168.4(2) . .
O2 Ca2 P2 O4 -157.24(14) . .
O6 Ca2 P2 O4 -87.67(15) . .
O1 Ca2 P2 O4 146.74(14) . .
P3 Ca2 P2 O4 -90.36(13) . .
P1 Ca2 P2 O4 175.30(13) . .
O8 Ca2 P2 O3 -93.2(3) . .
O7 Ca2 P2 O3 -92.34(17) . .
O9 Ca2 P2 O3 -169.56(17) . .
O5 Ca2 P2 O3 104.78(17) . .
O2 Ca2 P2 O3 34.39(16) . .
O6 Ca2 P2 O3 103.96(17) . .
O4 Ca2 P2 O3 -168.4(2) . .
O1 Ca2 P2 O3 -21.62(16) . .
P3 Ca2 P2 O3 101.28(15) . .
P1 Ca2 P2 O3 6.94(15) . .
O8 Ca2 P2 Ca4 130.3(3) . 1_565
O7 Ca2 P2 Ca4 131.12(7) . 1_565
O9 Ca2 P2 Ca4 53.91(7) . 1_565
O5 Ca2 P2 Ca4 -31.75(8) . 1_565
O3 Ca2 P2 Ca4 -136.53(15) . 1_565
O2 Ca2 P2 Ca4 -102.14(7) . 1_565
O6 Ca2 P2 Ca4 -32.57(8) . 1_565
O4 Ca2 P2 Ca4 55.10(12) . 1_565
O1 Ca2 P2 Ca4 -158.16(6) . 1_565
P3 Ca2 P2 Ca4 -35.25(3) . 1_565
P1 Ca2 P2 Ca4 -129.60(3) . 1_565
O8 Ca2 P2 Ca3 -147.3(3) . 1_565
O7 Ca2 P2 Ca3 -146.46(7) . 1_565
O9 Ca2 P2 Ca3 136.33(8) . 1_565
O5 Ca2 P2 Ca3 50.66(8) . 1_565
O3 Ca2 P2 Ca3 -54.12(15) . 1_565
O2 Ca2 P2 Ca3 -19.72(7) . 1_565
O6 Ca2 P2 Ca3 49.85(8) . 1_565
O4 Ca2 P2 Ca3 137.52(13) . 1_565
O1 Ca2 P2 Ca3 -75.74(6) . 1_565
P3 Ca2 P2 Ca3 47.16(3) . 1_565
P1 Ca2 P2 Ca3 -47.18(3) . 1_565
O8 Ca2 P2 Ca1 -67.7(3) . .
O7 Ca2 P2 Ca1 -66.84(7) . .
O9 Ca2 P2 Ca1 -144.06(7) . .
O5 Ca2 P2 Ca1 130.28(8) . .
O3 Ca2 P2 Ca1 25.50(15) . .
O2 Ca2 P2 Ca1 59.89(7) . .
O6 Ca2 P2 Ca1 129.46(8) . .
O4 Ca2 P2 Ca1 -142.86(13) . .
O1 Ca2 P2 Ca1 3.88(6) . .
P3 Ca2 P2 Ca1 126.78(3) . .
P1 Ca2 P2 Ca1 32.44(3) . .
O8 Ca2 P2 Ca5 72.1(3) . 3_575
O7 Ca2 P2 Ca5 72.96(9) . 3_575
O9 Ca2 P2 Ca5 -4.26(9) . 3_575
O5 Ca2 P2 Ca5 -89.92(9) . 3_575
O3 Ca2 P2 Ca5 165.30(16) . 3_575
O2 Ca2 P2 Ca5 -160.31(8) . 3_575
O6 Ca2 P2 Ca5 -90.74(9) . 3_575
O4 Ca2 P2 Ca5 -3.06(13) . 3_575
O1 Ca2 P2 Ca5 143.68(8) . 3_575
P3 Ca2 P2 Ca5 -93.42(5) . 3_575
P1 Ca2 P2 Ca5 172.24(5) . 3_575
O3 Ca1 P2 O12 72.3(2) . 1_565
O12 Ca1 P2 O12 -38.40(19) 3_675 1_565
O4 Ca1 P2 O12 -177.09(16) 3_675 1_565
O1 Ca1 P2 O12 101.74(15) . 1_565
O10 Ca1 P2 O12 42.71(15) 1_565 1_565
Cl1A Ca1 P2 O12 -13.53(19) 3_675 1_565
Cl1B Ca1 P2 O12 156.37(17) 3_675 1_565
O9 Ca1 P2 O12 -107.81(15) 3_675 1_565
P1 Ca1 P2 O12 72.25(14) . 1_565
Cl1B Ca1 P2 O12 159.67(14) 1_655 1_565
Cl1A Ca1 P2 O12 -14.16(16) 1_665 1_565
O3 Ca1 P2 O7 -179.8(2) . 3_675
O12 Ca1 P2 O7 69.49(14) 3_675 3_675
O4 Ca1 P2 O7 -69.20(14) 3_675 3_675
O1 Ca1 P2 O7 -150.37(14) . 3_675
O10 Ca1 P2 O7 150.60(14) 1_565 3_675
Cl1A Ca1 P2 O7 94.36(17) 3_675 3_675
Cl1B Ca1 P2 O7 -95.74(16) 3_675 3_675
O9 Ca1 P2 O7 0.08(13) 3_675 3_675
P1 Ca1 P2 O7 -179.86(12) . 3_675
Cl1B Ca1 P2 O7 -92.44(14) 1_655 3_675
Cl1A Ca1 P2 O7 93.73(14) 1_665 3_675
O3 Ca1 P2 O4 -72.0(2) . .
O12 Ca1 P2 O4 177.31(16) 3_675 .
O4 Ca1 P2 O4 38.62(19) 3_675 .
O1 Ca1 P2 O4 -42.55(15) . .
O10 Ca1 P2 O4 -101.58(15) 1_565 .
Cl1A Ca1 P2 O4 -157.83(17) 3_675 .
Cl1B Ca1 P2 O4 12.08(19) 3_675 .
O9 Ca1 P2 O4 107.90(15) 3_675 .
P1 Ca1 P2 O4 -72.04(14) . .
Cl1B Ca1 P2 O4 15.38(16) 1_655 .
Cl1A Ca1 P2 O4 -158.45(14) 1_665 .
O12 Ca1 P2 O3 -110.7(2) 3_675 .
O4 Ca1 P2 O3 110.6(2) 3_675 .
O1 Ca1 P2 O3 29.4(2) . .
O10 Ca1 P2 O3 -29.6(2) 1_565 .
Cl1A Ca1 P2 O3 -85.8(2) 3_675 .
Cl1B Ca1 P2 O3 84.1(2) 3_675 .
O9 Ca1 P2 O3 179.9(2) 3_675 .
P1 Ca1 P2 O3 0.0(2) . .
Cl1B Ca1 P2 O3 87.4(2) 1_655 .
Cl1A Ca1 P2 O3 -86.5(2) 1_665 .
O3 Ca1 P2 Ca4 0.0(2) . 1_565
O12 Ca1 P2 Ca4 -110.69(10) 3_675 1_565
O4 Ca1 P2 Ca4 110.62(10) 3_675 1_565
O1 Ca1 P2 Ca4 29.45(10) . 1_565
O10 Ca1 P2 Ca4 -29.58(10) 1_565 1_565
Cl1A Ca1 P2 Ca4 -85.83(14) 3_675 1_565
Cl1B Ca1 P2 Ca4 84.08(14) 3_675 1_565
O9 Ca1 P2 Ca4 179.90(9) 3_675 1_565
P1 Ca1 P2 Ca4 -0.04(8) . 1_565
Cl1B Ca1 P2 Ca4 87.38(10) 1_655 1_565
Cl1A Ca1 P2 Ca4 -86.45(10) 1_665 1_565
O3 Ca1 P2 Ca3 33.42(19) . 1_565
O12 Ca1 P2 Ca3 -77.27(7) 3_675 1_565
O4 Ca1 P2 Ca3 144.04(8) 3_675 1_565
O1 Ca1 P2 Ca3 62.87(7) . 1_565
O10 Ca1 P2 Ca3 3.84(7) 1_565 1_565
Cl1A Ca1 P2 Ca3 -52.40(12) 3_675 1_565
Cl1B Ca1 P2 Ca3 117.50(12) 3_675 1_565
O9 Ca1 P2 Ca3 -146.68(6) 3_675 1_565
P1 Ca1 P2 Ca3 33.38(3) . 1_565
Cl1B Ca1 P2 Ca3 120.80(8) 1_655 1_565
Cl1A Ca1 P2 Ca3 -53.03(8) 1_665 1_565
O3 Ca1 P2 Ca2 -33.76(19) . .
O12 Ca1 P2 Ca2 -144.45(8) 3_675 .
O4 Ca1 P2 Ca2 76.86(7) 3_675 .
O1 Ca1 P2 Ca2 -4.31(7) . .
O10 Ca1 P2 Ca2 -63.34(7) 1_565 .
Cl1A Ca1 P2 Ca2 -119.58(12) 3_675 .
Cl1B Ca1 P2 Ca2 50.32(12) 3_675 .
O9 Ca1 P2 Ca2 146.14(6) 3_675 .
P1 Ca1 P2 Ca2 -33.80(3) . .
Cl1B Ca1 P2 Ca2 53.62(8) 1_655 .
Cl1A Ca1 P2 Ca2 -120.21(7) 1_665 .
O3 Ca1 P2 Ca5 -179.9(2) . 3_575
O12 Ca1 P2 Ca5 69.42(8) 3_675 3_575
O4 Ca1 P2 Ca5 -69.26(8) 3_675 3_575
O1 Ca1 P2 Ca5 -150.44(8) . 3_575
O10 Ca1 P2 Ca5 150.53(8) 1_565 3_575
Cl1A Ca1 P2 Ca5 94.29(12) 3_675 3_575
Cl1B Ca1 P2 Ca5 -95.81(12) 3_675 3_575
O9 Ca1 P2 Ca5 0.01(7) 3_675 3_575
P1 Ca1 P2 Ca5 -179.93(4) . 3_575
Cl1B Ca1 P2 Ca5 -92.51(8) 1_655 3_575
Cl1A Ca1 P2 Ca5 93.66(8) 1_665 3_575
Ca4 O6 P3 O11 142.9(2) 2_655 1_565
Ca5 O6 P3 O11 -8.52(16) 2_655 1_565
Ca2 O6 P3 O11 -105.48(13) . 1_565
Ca4 O6 P3 O9 19.3(3) 2_655 2_655
Ca5 O6 P3 O9 -132.21(14) 2_655 2_655
Ca2 O6 P3 O9 130.84(13) . 2_655
Ca4 O6 P3 O5 -102.6(3) 2_655 .
Ca5 O6 P3 O5 105.89(14) 2_655 .
Ca2 O6 P3 O5 8.94(15) . .
Ca4 O6 P3 Ca5 151.5(3) 2_655 2_655
Ca2 O6 P3 Ca5 -96.96(11) . 2_655
Ca4 O6 P3 Ca3 -152.32(19) 2_655 1_565
Ca5 O6 P3 Ca3 56.21(11) 2_655 1_565
Ca2 O6 P3 Ca3 -40.75(10) . 1_565
Ca4 O6 P3 Ca2 -111.6(3) 2_655 .
Ca5 O6 P3 Ca2 96.96(11) 2_655 .
Ca4 O6 P3 Ca4 -68.2(3) 2_655 1_565
Ca5 O6 P3 Ca4 140.32(7) 2_655 1_565
Ca2 O6 P3 Ca4 43.37(13) . 1_565
Ca4 O6 P3 Ca1 66.5(2) 2_655 4_586
Ca5 O6 P3 Ca1 -84.97(8) 2_655 4_586
Ca2 O6 P3 Ca1 178.07(8) . 4_586
Ca4 O5 P3 O11 -122.72(18) 1_565 1_565
Ca3 O5 P3 O11 10.95(18) 1_565 1_565
Ca2 O5 P3 O11 104.14(16) . 1_565
Ca4 O5 P3 O6 122.54(18) 1_565 .
Ca3 O5 P3 O6 -103.79(16) 1_565 .
Ca2 O5 P3 O6 -10.60(18) . .
Ca4 O5 P3 O9 0.0(2) 1_565 2_655
Ca3 O5 P3 O9 133.63(15) 1_565 2_655
Ca2 O5 P3 O9 -133.17(15) . 2_655
Ca4 O5 P3 Ca5 179.98(12) 1_565 2_655
Ca3 O5 P3 Ca5 -46.36(14) 1_565 2_655
Ca2 O5 P3 Ca5 46.83(14) . 2_655
Ca4 O5 P3 Ca3 -133.7(2) 1_565 1_565
Ca2 O5 P3 Ca3 93.19(14) . 1_565
Ca4 O5 P3 Ca2 133.1(2) 1_565 .
Ca3 O5 P3 Ca2 -93.19(14) 1_565 .
Ca3 O5 P3 Ca4 133.7(2) 1_565 1_565
Ca2 O5 P3 Ca4 -133.1(2) . 1_565
Ca4 O5 P3 Ca1 0.1(7) 1_565 4_586
Ca3 O5 P3 Ca1 133.8(5) 1_565 4_586
Ca2 O5 P3 Ca1 -133.0(5) . 4_586
O8 Ca2 P3 O11 97.02(14) . 1_565
O7 Ca2 P3 O11 173.4(3) . 1_565
O9 Ca2 P3 O11 174.23(14) . 1_565
O5 Ca2 P3 O11 -93.39(19) . 1_565
O3 Ca2 P3 O11 -59.07(14) . 1_565
O2 Ca2 P3 O11 11.33(14) . 1_565
O6 Ca2 P3 O11 98.30(17) . 1_565
O4 Ca2 P3 O11 -115.01(13) . 1_565
O1 Ca2 P3 O11 10.47(15) . 1_565
P1 Ca2 P3 O11 7.87(12) . 1_565
P2 Ca2 P3 O11 -86.46(12) . 1_565
O8 Ca2 P3 O6 -1.27(15) . .
O7 Ca2 P3 O6 75.1(3) . .
O9 Ca2 P3 O6 75.93(14) . .
O5 Ca2 P3 O6 168.3(2) . .
O3 Ca2 P3 O6 -157.37(14) . .
O2 Ca2 P3 O6 -86.96(15) . .
O4 Ca2 P3 O6 146.70(14) . .
O1 Ca2 P3 O6 -87.83(15) . .
P1 Ca2 P3 O6 -90.43(13) . .
P2 Ca2 P3 O6 175.24(13) . .
O8 Ca2 P3 O9 -93.59(18) . 2_655
O7 Ca2 P3 O9 -17.2(4) . 2_655
O9 Ca2 P3 O9 -16.4(2) . 2_655
O5 Ca2 P3 O9 76.0(2) . 2_655
O3 Ca2 P3 O9 110.32(18) . 2_655
O2 Ca2 P3 O9 -179.28(19) . 2_655
O6 Ca2 P3 O9 -92.3(2) . 2_655
O4 Ca2 P3 O9 54.38(18) . 2_655
O1 Ca2 P3 O9 179.86(18) . 2_655
P1 Ca2 P3 O9 177.26(17) . 2_655
P2 Ca2 P3 O9 82.93(17) . 2_655
O8 Ca2 P3 O5 -169.58(17) . .
O7 Ca2 P3 O5 -93.2(4) . .
O9 Ca2 P3 O5 -92.38(17) . .
O3 Ca2 P3 O5 34.32(16) . .
O2 Ca2 P3 O5 104.72(17) . .
O6 Ca2 P3 O5 -168.3(2) . .
O4 Ca2 P3 O5 -21.62(16) . .
O1 Ca2 P3 O5 103.86(17) . .
P1 Ca2 P3 O5 101.26(15) . .
P2 Ca2 P3 O5 6.93(15) . .
O8 Ca2 P3 Ca5 53.93(8) . 2_655
O7 Ca2 P3 Ca5 130.3(3) . 2_655
O9 Ca2 P3 Ca5 131.14(7) . 2_655
O5 Ca2 P3 Ca5 -136.48(15) . 2_655
O3 Ca2 P3 Ca5 -102.16(7) . 2_655
O2 Ca2 P3 Ca5 -31.76(8) . 2_655
O6 Ca2 P3 Ca5 55.21(13) . 2_655
O4 Ca2 P3 Ca5 -158.10(6) . 2_655
O1 Ca2 P3 Ca5 -32.62(8) . 2_655
P1 Ca2 P3 Ca5 -35.22(3) . 2_655
P2 Ca2 P3 Ca5 -129.55(3) . 2_655
O8 Ca2 P3 Ca3 136.31(8) . 1_565
O7 Ca2 P3 Ca3 -147.3(3) . 1_565
O9 Ca2 P3 Ca3 -146.48(7) . 1_565
O5 Ca2 P3 Ca3 -54.10(15) . 1_565
O3 Ca2 P3 Ca3 -19.78(7) . 1_565
O2 Ca2 P3 Ca3 50.62(8) . 1_565
O6 Ca2 P3 Ca3 137.59(13) . 1_565
O4 Ca2 P3 Ca3 -75.72(6) . 1_565
O1 Ca2 P3 Ca3 49.76(8) . 1_565
P1 Ca2 P3 Ca3 47.16(3) . 1_565
P2 Ca2 P3 Ca3 -47.17(3) . 1_565
O8 Ca2 P3 Ca4 -144.04(7) . 1_565
O7 Ca2 P3 Ca4 -67.7(3) . 1_565
O9 Ca2 P3 Ca4 -66.84(7) . 1_565
O5 Ca2 P3 Ca4 25.54(15) . 1_565
O3 Ca2 P3 Ca4 59.86(7) . 1_565
O2 Ca2 P3 Ca4 130.26(8) . 1_565
O6 Ca2 P3 Ca4 -142.77(13) . 1_565
O4 Ca2 P3 Ca4 3.92(6) . 1_565
O1 Ca2 P3 Ca4 129.40(8) . 1_565
P1 Ca2 P3 Ca4 126.80(3) . 1_565
P2 Ca2 P3 Ca4 32.47(3) . 1_565
O8 Ca2 P3 Ca1 -4.26(9) . 4_586
O7 Ca2 P3 Ca1 72.1(3) . 4_586
O9 Ca2 P3 Ca1 72.94(9) . 4_586
O5 Ca2 P3 Ca1 165.32(17) . 4_586
O3 Ca2 P3 Ca1 -160.36(8) . 4_586
O2 Ca2 P3 Ca1 -89.95(9) . 4_586
O6 Ca2 P3 Ca1 -2.99(13) . 4_586
O4 Ca2 P3 Ca1 143.71(8) . 4_586
O1 Ca2 P3 Ca1 -90.82(9) . 4_586
P1 Ca2 P3 Ca1 -93.42(6) . 4_586
P2 Ca2 P3 Ca1 172.25(5) . 4_586
O2 Ca5 Cl1A Cl1A 47.7(4) 2_645 3_565
O10 Ca5 Cl1A Cl1A -18.6(4) 1_455 3_565
O1 Ca5 Cl1A Cl1A -153.2(4) 1_455 3_565
O11 Ca5 Cl1A Cl1A 121.5(4) 2_655 3_565
O6 Ca5 Cl1A Cl1A 68.2(4) 2_645 3_565
Cl1B Ca5 Cl1A Cl1A -177.7(4) . 3_565
O7 Ca5 Cl1A Cl1A -83.3(4) 1_455 3_565
P3 Ca5 Cl1A Cl1A 94.4(4) 2_645 3_565
Cl1B Ca5 Cl1A Cl1A -178.4(4) 3_575 3_565
P1 Ca5 Cl1A Cl1A 7.9(5) 2_645 3_565
O2 Ca5 Cl1A Ca1 -82.82(16) 2_645 3_675
O10 Ca5 Cl1A Ca1 -149.10(10) 1_455 3_675
O1 Ca5 Cl1A Ca1 76.33(12) 1_455 3_675
O11 Ca5 Cl1A Ca1 -8.97(9) 2_655 3_675
O6 Ca5 Cl1A Ca1 -62.33(9) 2_645 3_675
Cl1B Ca5 Cl1A Ca1 51.79(8) . 3_675
O7 Ca5 Cl1A Ca1 146.23(8) 1_455 3_675
P3 Ca5 Cl1A Ca1 -36.14(6) 2_645 3_675
Cl1B Ca5 Cl1A Ca1 51.15(7) 3_575 3_675
Cl1A Ca5 Cl1A Ca1 -130.5(4) 3_565 3_675
P1 Ca5 Cl1A Ca1 -122.60(10) 2_645 3_675
O2 Ca5 Cl1A Ca4 174.26(13) 2_645 3_565
O10 Ca5 Cl1A Ca4 107.97(9) 1_455 3_565
O1 Ca5 Cl1A Ca4 -26.59(13) 1_455 3_565
O11 Ca5 Cl1A Ca4 -111.90(9) 2_655 3_565
O6 Ca5 Cl1A Ca4 -165.25(10) 2_645 3_565
Cl1B Ca5 Cl1A Ca4 -51.14(7) . 3_565
O7 Ca5 Cl1A Ca4 43.31(9) 1_455 3_565
P3 Ca5 Cl1A Ca4 -139.06(6) 2_645 3_565
Cl1B Ca5 Cl1A Ca4 -51.77(7) 3_575 3_565
Cl1A Ca5 Cl1A Ca4 126.6(4) 3_565 3_565
P1 Ca5 Cl1A Ca4 134.48(9) 2_645 3_565
O2 Ca5 Cl1A Ca4 4.43(16) 2_645 .
O10 Ca5 Cl1A Ca4 -61.85(8) 1_455 .
O1 Ca5 Cl1A Ca4 163.58(10) 1_455 .
O11 Ca5 Cl1A Ca4 78.28(8) 2_655 .
O6 Ca5 Cl1A Ca4 24.92(8) 2_645 .
Cl1B Ca5 Cl1A Ca4 139.04(10) . .
O7 Ca5 Cl1A Ca4 -126.52(7) 1_455 .
P3 Ca5 Cl1A Ca4 51.11(4) 2_645 .
Cl1B Ca5 Cl1A Ca4 138.40(6) 3_575 .
Cl1A Ca5 Cl1A Ca4 -43.2(4) 3_565 .
P1 Ca5 Cl1A Ca4 -35.35(14) 2_645 .
O2 Ca5 Cl1A Ca1 87.59(15) 2_645 1_445
O10 Ca5 Cl1A Ca1 21.31(8) 1_455 1_445
O1 Ca5 Cl1A Ca1 -113.26(10) 1_455 1_445
O11 Ca5 Cl1A Ca1 161.44(8) 2_655 1_445
O6 Ca5 Cl1A Ca1 108.08(9) 2_645 1_445
Cl1B Ca5 Cl1A Ca1 -137.80(9) . 1_445
O7 Ca5 Cl1A Ca1 -43.36(7) 1_455 1_445
P3 Ca5 Cl1A Ca1 134.28(5) 2_645 1_445
Cl1B Ca5 Cl1A Ca1 -138.44(7) 3_575 1_445
Cl1A Ca5 Cl1A Ca1 39.9(4) 3_565 1_445
P1 Ca5 Cl1A Ca1 47.81(13) 2_645 1_445
O2 Ca5 Cl1A Ca5 47.7(4) 2_645 3_565
O10 Ca5 Cl1A Ca5 -18.6(4) 1_455 3_565
O1 Ca5 Cl1A Ca5 -153.2(4) 1_455 3_565
O11 Ca5 Cl1A Ca5 121.5(4) 2_655 3_565
O6 Ca5 Cl1A Ca5 68.2(4) 2_645 3_565
Cl1B Ca5 Cl1A Ca5 -177.7(4) . 3_565
O7 Ca5 Cl1A Ca5 -83.3(4) 1_455 3_565
P3 Ca5 Cl1A Ca5 94.4(4) 2_645 3_565
Cl1B Ca5 Cl1A Ca5 -178.4(4) 3_575 3_565
Cl1A Ca5 Cl1A Ca5 0 3_565 3_565
P1 Ca5 Cl1A Ca5 7.9(5) 2_645 3_565
O5 Ca4 Cl1A Cl1A 142.8(4) 1_545 3_565
O6 Ca4 Cl1A Cl1A -159.4(4) 2_645 3_565
O11 Ca4 Cl1A Cl1A -32.3(4) 2_645 3_565
O4 Ca4 Cl1A Cl1A 60.8(4) 1_545 3_565
O12 Ca4 Cl1A Cl1A 107.3(4) . 3_565
Cl1B Ca4 Cl1A Cl1A -1.5(4) 3_565 3_565
O8 Ca4 Cl1A Cl1A -98.3(4) 2_645 3_565
P2 Ca4 Cl1A Cl1A 85.1(4) 1_545 3_565
Cl1B Ca4 Cl1A Cl1A -1.2(4) 1_545 3_565
P3 Ca4 Cl1A Cl1A 174.8(3) 1_545 3_565
O5 Ca4 Cl1A Ca5 -86.33(12) 1_545 .
O6 Ca4 Cl1A Ca5 -28.56(9) 2_645 .
O11 Ca4 Cl1A Ca5 98.60(13) 2_645 .
O4 Ca4 Cl1A Ca5 -168.29(8) 1_545 .
O12 Ca4 Cl1A Ca5 -121.82(9) . .
Cl1B Ca4 Cl1A Ca5 129.41(7) 3_565 .
Cl1A Ca4 Cl1A Ca5 130.9(4) 3_565 .
O8 Ca4 Cl1A Ca5 32.58(8) 2_645 .
P2 Ca4 Cl1A Ca5 -144.03(5) 1_545 .
Cl1B Ca4 Cl1A Ca5 129.69(7) 1_545 .
P3 Ca4 Cl1A Ca5 -54.35(10) 1_545 .
O5 Ca4 Cl1A Ca1 14.84(13) 1_545 3_675
O6 Ca4 Cl1A Ca1 72.61(9) 2_645 3_675
O11 Ca4 Cl1A Ca1 -160.23(12) 2_645 3_675
O4 Ca4 Cl1A Ca1 -67.12(9) 1_545 3_675
O12 Ca4 Cl1A Ca1 -20.64(8) . 3_675
Cl1B Ca4 Cl1A Ca1 -129.42(7) 3_565 3_675
Cl1A Ca4 Cl1A Ca1 -127.9(4) 3_565 3_675
O8 Ca4 Cl1A Ca1 133.75(7) 2_645 3_675
P2 Ca4 Cl1A Ca1 -42.86(5) 1_545 3_675
Cl1B Ca4 Cl1A Ca1 -129.13(7) 1_545 3_675
P3 Ca4 Cl1A Ca1 46.82(10) 1_545 3_675
O5 Ca4 Cl1A Ca4 142.8(4) 1_545 3_565
O6 Ca4 Cl1A Ca4 -159.4(4) 2_645 3_565
O11 Ca4 Cl1A Ca4 -32.3(4) 2_645 3_565
O4 Ca4 Cl1A Ca4 60.8(4) 1_545 3_565
O12 Ca4 Cl1A Ca4 107.3(4) . 3_565
Cl1B Ca4 Cl1A Ca4 -1.5(4) 3_565 3_565
Cl1A Ca4 Cl1A Ca4 0 3_565 3_565
O8 Ca4 Cl1A Ca4 -98.3(4) 2_645 3_565
P2 Ca4 Cl1A Ca4 85.1(4) 1_545 3_565
Cl1B Ca4 Cl1A Ca4 -1.2(4) 1_545 3_565
P3 Ca4 Cl1A Ca4 174.8(3) 1_545 3_565
O5 Ca4 Cl1A Ca1 -174.22(11) 1_545 1_445
O6 Ca4 Cl1A Ca1 -116.46(9) 2_645 1_445
O11 Ca4 Cl1A Ca1 10.71(14) 2_645 1_445
O4 Ca4 Cl1A Ca1 103.81(8) 1_545 1_445
O12 Ca4 Cl1A Ca1 150.29(9) . 1_445
Cl1B Ca4 Cl1A Ca1 41.51(6) 3_565 1_445
Cl1A Ca4 Cl1A Ca1 43.0(4) 3_565 1_445
O8 Ca4 Cl1A Ca1 -55.32(7) 2_645 1_445
P2 Ca4 Cl1A Ca1 128.08(5) 1_545 1_445
Cl1B Ca4 Cl1A Ca1 41.80(5) 1_545 1_445
P3 Ca4 Cl1A Ca1 -142.24(5) 1_545 1_445
O5 Ca4 Cl1A Ca5 102.33(12) 1_545 3_565
O6 Ca4 Cl1A Ca5 160.10(10) 2_645 3_565
O11 Ca4 Cl1A Ca5 -72.74(13) 2_645 3_565
O4 Ca4 Cl1A Ca5 20.37(8) 1_545 3_565
O12 Ca4 Cl1A Ca5 66.84(8) . 3_565
Cl1B Ca4 Cl1A Ca5 -41.93(6) 3_565 3_565
Cl1A Ca4 Cl1A Ca5 -40.5(4) 3_565 3_565
O8 Ca4 Cl1A Ca5 -138.76(7) 2_645 3_565
P2 Ca4 Cl1A Ca5 44.63(4) 1_545 3_565
Cl1B Ca4 Cl1A Ca5 -41.65(5) 1_545 3_565
P3 Ca4 Cl1A Ca5 134.31(6) 1_545 3_565
O2 Ca5 Cl1B Cl1B -42.7(5) 2_645 3_575
O10 Ca5 Cl1B Cl1B 156.9(4) 1_455 3_575
O1 Ca5 Cl1B Cl1B 22.6(4) 1_455 3_575
O11 Ca5 Cl1B Cl1B -64.3(4) 2_655 3_575
O6 Ca5 Cl1B Cl1B -117.5(4) 2_645 3_575
Cl1A Ca5 Cl1B Cl1B -177.2(5) . 3_575
O7 Ca5 Cl1B Cl1B 87.3(4) 1_455 3_575
P3 Ca5 Cl1B Cl1B -90.3(4) 2_645 3_575
Cl1A Ca5 Cl1B Cl1B -177.8(4) 3_565 3_575
P1 Ca5 Cl1B Cl1B -2.8(5) 2_645 3_575
O2 Ca5 Cl1B Ca4 -174.07(13) 2_645 3_565
O10 Ca5 Cl1B Ca4 25.54(13) 1_455 3_565
O1 Ca5 Cl1B Ca4 -108.68(10) 1_455 3_565
O11 Ca5 Cl1B Ca4 164.40(10) 2_655 3_565
O6 Ca5 Cl1B Ca4 111.23(9) 2_645 3_565
Cl1A Ca5 Cl1B Ca4 51.44(7) . 3_565
O7 Ca5 Cl1B Ca4 -43.99(9) 1_455 3_565
P3 Ca5 Cl1B Ca4 138.43(7) 2_645 3_565
Cl1B Ca5 Cl1B Ca4 -131.3(4) 3_575 3_565
Cl1A Ca5 Cl1B Ca4 50.91(7) 3_565 3_565
P1 Ca5 Cl1B Ca4 -134.13(9) 2_645 3_565
O2 Ca5 Cl1B Ca1 83.55(16) 2_645 3_675
O10 Ca5 Cl1B Ca1 -76.84(12) 1_455 3_675
O1 Ca5 Cl1B Ca1 148.94(10) 1_455 3_675
O11 Ca5 Cl1B Ca1 62.02(9) 2_655 3_675
O6 Ca5 Cl1B Ca1 8.84(9) 2_645 3_675
Cl1A Ca5 Cl1B Ca1 -50.94(7) . 3_675
O7 Ca5 Cl1B Ca1 -146.37(8) 1_455 3_675
P3 Ca5 Cl1B Ca1 36.04(6) 2_645 3_675
Cl1B Ca5 Cl1B Ca1 126.3(4) 3_575 3_675
Cl1A Ca5 Cl1B Ca1 -51.48(6) 3_565 3_675
P1 Ca5 Cl1B Ca1 123.48(10) 2_645 3_675
O2 Ca5 Cl1B Ca5 -42.7(5) 2_645 3_575
O10 Ca5 Cl1B Ca5 156.9(4) 1_455 3_575
O1 Ca5 Cl1B Ca5 22.6(4) 1_455 3_575
O11 Ca5 Cl1B Ca5 -64.3(4) 2_655 3_575
O6 Ca5 Cl1B Ca5 -117.5(4) 2_645 3_575
Cl1A Ca5 Cl1B Ca5 -177.2(5) . 3_575
O7 Ca5 Cl1B Ca5 87.3(4) 1_455 3_575
P3 Ca5 Cl1B Ca5 -90.3(4) 2_645 3_575
Cl1B Ca5 Cl1B Ca5 0 3_575 3_575
Cl1A Ca5 Cl1B Ca5 -177.8(4) 3_565 3_575
P1 Ca5 Cl1B Ca5 -2.8(5) 2_645 3_575
O2 Ca5 Cl1B Ca1 -86.62(15) 2_645 1_455
O10 Ca5 Cl1B Ca1 112.98(10) 1_455 1_455
O1 Ca5 Cl1B Ca1 -21.24(8) 1_455 1_455
O11 Ca5 Cl1B Ca1 -108.15(8) 2_655 1_455
O6 Ca5 Cl1B Ca1 -161.33(8) 2_645 1_455
Cl1A Ca5 Cl1B Ca1 138.89(9) . 1_455
O7 Ca5 Cl1B Ca1 43.45(7) 1_455 1_455
P3 Ca5 Cl1B Ca1 -134.13(5) 2_645 1_455
Cl1B Ca5 Cl1B Ca1 -43.9(4) 3_575 1_455
Cl1A Ca5 Cl1B Ca1 138.35(6) 3_565 1_455
P1 Ca5 Cl1B Ca1 -46.69(13) 2_645 1_455
O2 Ca5 Cl1B Ca4 -3.17(17) 2_645 1_565
O10 Ca5 Cl1B Ca4 -163.57(10) 1_455 1_565
O1 Ca5 Cl1B Ca4 62.21(8) 1_455 1_565
O11 Ca5 Cl1B Ca4 -24.70(8) 2_655 1_565
O6 Ca5 Cl1B Ca4 -77.88(8) 2_645 1_565
Cl1A Ca5 Cl1B Ca4 -137.66(10) . 1_565
O7 Ca5 Cl1B Ca4 126.90(7) 1_455 1_565
P3 Ca5 Cl1B Ca4 -50.68(5) 2_645 1_565
Cl1B Ca5 Cl1B Ca4 39.6(4) 3_575 1_565
Cl1A Ca5 Cl1B Ca4 -138.20(7) 3_565 1_565
P1 Ca5 Cl1B Ca4 36.76(14) 2_645 1_565
